data_4032106
loop_
_publ_author_name
'Saegusa, Yuta'
'Ishizuka, Tomoya'
'Shiota, Yoshihito'
'Yoshizawa, Kazunari'
'Kojima, Takahiko'

_publ_section_title
;
 Acid-Base Properties of a Freebase Form of a Quadruply Ring-Fused
 Porphyrin-Stepwise Protonation Induced by Rigid Ring-Fused Structure.
;
_journal_issue 1
_journal_name_full 'The Journal of organic chemistry'
_journal_page_first 322
_journal_page_last 330
_journal_paper_doi 10.1021/acs.joc.6b02419
_journal_volume 82
_journal_year 2017
_chemical_formula_sum 'C60 H54 N4'
_chemical_formula_weight 831.07
_space_group_crystal_system monoclinic
_space_group_IT_number 14
_space_group_name_Hall '-P 2yn'
_space_group_name_H-M_alt 'P 1 21/n 1'
_symmetry_space_group_name_Hall '-P 2yn'
_symmetry_space_group_name_H-M 'P 1 21/n 1'
_atom_sites_solution_hydrogens geom
_audit_creation_method SHELXL-2013
_cell_angle_alpha 90
_cell_angle_beta 108.120(4)
_cell_angle_gamma 90
_cell_formula_units_Z 14
_cell_length_a 20.774(5)
_cell_length_b 29.800(8)
_cell_length_c 30.233(8)
_cell_measurement_temperature 120(2)
_cell_volume 17788(8)
_computing_structure_refinement 'SHELXL-2013 (Sheldrick, 2013)'
_diffrn_ambient_temperature 120(2)
_diffrn_measured_fraction_theta_full 0.472
_diffrn_measured_fraction_theta_max 0.998
_diffrn_measurement_device_type 'Bruker APEX-II CCD'
_diffrn_radiation_type MoK\a
_diffrn_radiation_wavelength 0.71073
_diffrn_reflns_av_R_equivalents 0.0925
_diffrn_reflns_av_unetI/netI 0.0662
_diffrn_reflns_Laue_measured_fraction_full 0.472
_diffrn_reflns_Laue_measured_fraction_max 0.998
_diffrn_reflns_limit_h_max 19
_diffrn_reflns_limit_h_min -19
_diffrn_reflns_limit_k_max 27
_diffrn_reflns_limit_k_min -27
_diffrn_reflns_limit_l_max 28
_diffrn_reflns_limit_l_min -28
_diffrn_reflns_number 97443
_diffrn_reflns_point_group_measured_fraction_full 0.472
_diffrn_reflns_point_group_measured_fraction_max 0.998
_diffrn_reflns_theta_full 25.242
_diffrn_reflns_theta_max 19.404
_diffrn_reflns_theta_min 0.984
_exptl_absorpt_coefficient_mu 0.063
_exptl_crystal_colour brown
_exptl_crystal_density_diffrn 1.086
_exptl_crystal_description Plate
_exptl_crystal_F_000 6188
_exptl_crystal_size_max 0.150
_exptl_crystal_size_mid 0.100
_exptl_crystal_size_min 0.050
_refine_diff_density_max 0.636
_refine_diff_density_min -0.273
_refine_diff_density_rms 0.056
_refine_ls_extinction_method none
_refine_ls_goodness_of_fit_ref 1.081
_refine_ls_hydrogen_treatment constr
_refine_ls_matrix_type full
_refine_ls_number_parameters 2059
_refine_ls_number_reflns 15178
_refine_ls_number_restraints 69
_refine_ls_restrained_S_all 1.089
_refine_ls_R_factor_all 0.1244
_refine_ls_R_factor_gt 0.0911
_refine_ls_shift/su_max 0.039
_refine_ls_shift/su_mean 0.000
_refine_ls_structure_factor_coef Fsqd
_refine_ls_weighting_details 'w=1/[\s^2^(Fo^2^)+(0.0624P)^2^+90.0894P] where P=(Fo^2^+2Fc^2^)/3'
_refine_ls_weighting_scheme calc
_refine_ls_wR_factor_gt 0.2185
_refine_ls_wR_factor_ref 0.2331
_reflns_Friedel_coverage 0.000
_reflns_number_gt 10460
_reflns_number_total 15178
_reflns_threshold_expression 'I > 2\s(I)'
_cod_data_source_file jo6b02419_si_002.cif
_cod_data_source_block gusa41
_cod_depositor_comments 'Adding full bibliography for 4032106.cif.'
_cod_database_code 4032106
_shelx_space_group_comment
;
The symmetry employed for this shelxl refinement is uniquely defined
by the following loop, which should always be used as a source of
symmetry information in preference to the above space-group names.
They are only intended as comments.
;
_shelx_estimated_absorpt_t_min 0.991
_shelx_estimated_absorpt_t_max 0.997
_shelxl_version_number 2013-4

loop_
_space_group_symop_operation_xyz
'x, y, z'
'-x+1/2, y+1/2, -z+1/2'
'-x, -y, -z'
'x-1/2, -y-1/2, z-1/2'

loop_
_atom_site_label
_atom_site_type_symbol
_atom_site_fract_x
_atom_site_fract_y
_atom_site_fract_z
_atom_site_U_iso_or_equiv
_atom_site_adp_type
_atom_site_occupancy
_atom_site_site_symmetry_order
_atom_site_calc_flag
_atom_site_refinement_flags_posn
_atom_site_refinement_flags_adp
N1 N 0.0957(3) 0.5719(2) 0.0243(2) 0.0375(17) Uani 1 1 d . .
H1 H 0.0913 0.5429 0.0187 0.045 Uiso 1 1 calc R U
N2 N 0.1349(3) 0.4998(2) -0.0255(2) 0.0450(19) Uani 1 1 d . .
N3 N 0.0953(3) 0.4174(2) 0.0076(2) 0.0476(19) Uani 1 1 d . .
H2 H 0.0928 0.4468 0.0091 0.057 Uiso 1 1 calc R U
N4 N 0.0560(3) 0.4892(2) 0.0558(2) 0.0344(17) Uani 1 1 d . .
N5 N 0.6406(3) 0.74867(18) 0.57354(19) 0.0270(15) Uani 1 1 d . .
H3 H 0.5978 0.7465 0.5565 0.032 Uiso 1 1 calc R U
N6 N 0.5531(3) 0.73165(19) 0.4809(2) 0.0291(16) Uani 1 1 d . .
N7 N 0.4189(3) 0.72739(18) 0.48640(19) 0.0257(15) Uani 1 1 d . .
H4 H 0.4611 0.7326 0.5033 0.031 Uiso 1 1 calc R U
N8 N 0.5051(3) 0.74869(18) 0.5775(2) 0.0263(15) Uani 1 1 d . .
N9 N 0.5469(3) 0.60874(18) 0.45813(19) 0.0278(16) Uani 1 1 d . .
H5 H 0.5288 0.6145 0.4802 0.033 Uiso 1 1 calc R U
N10 N 0.4220(3) 0.61088(18) 0.4800(2) 0.0238(15) Uani 1 1 d . .
N11 N 0.4548(3) 0.63028(17) 0.57714(19) 0.0223(15) Uani 1 1 d . .
H6 H 0.4720 0.6288 0.5540 0.027 Uiso 1 1 calc R U
N12 N 0.5775(3) 0.63178(18) 0.5547(2) 0.0278(15) Uani 1 1 d . .
N13 N 0.3891(3) 0.48759(17) 0.4546(2) 0.0228(15) Uani 1 1 d . .
H7 H 0.4312 0.4923 0.4719 0.027 Uiso 1 1 calc R U
N14 N 0.4744(3) 0.51106(18) 0.5462(2) 0.0266(15) Uani 1 1 d . .
C1 C 0.0718(4) 0.5935(3) 0.0557(3) 0.033(2) Uani 1 1 d . .
C2 C 0.0882(4) 0.6398(3) 0.0529(3) 0.039(2) Uani 1 1 d . .
H8 H 0.0770 0.6636 0.0701 0.047 Uiso 1 1 calc R U
C3 C 0.1226(4) 0.6441(3) 0.0213(3) 0.033(2) Uani 1 1 d . .
H9 H 0.1402 0.6713 0.0134 0.040 Uiso 1 1 calc R U
C4 C 0.1279(4) 0.6012(3) 0.0021(3) 0.042(2) Uani 1 1 d . .
C5 C 0.1606(4) 0.5831(3) -0.0278(3) 0.036(2) Uani 1 1 d . .
C6 C 0.1628(4) 0.5380(3) -0.0384(3) 0.046(2) Uani 1 1 d . .
C7 C 0.2066(4) 0.5297(3) -0.0670(3) 0.040(2) Uani 1 1 d . .
C8 C 0.2070(4) 0.4829(3) -0.0712(3) 0.050(2) Uani 1 1 d . .
C9 C 0.1630(4) 0.4673(3) -0.0459(3) 0.043(2) Uani 1 1 d . .
C10 C 0.1624(4) 0.4204(3) -0.0455(3) 0.045(2) Uani 1 1 d . .
C11 C 0.1268(4) 0.3952(3) -0.0201(3) 0.049(2) Uani 1 1 d . .
C12 C 0.1192(5) 0.3489(3) -0.0122(3) 0.059(3) Uani 1 1 d . .
H10 H 0.1370 0.3247 -0.0253 0.071 Uiso 1 1 calc R U
C13 C 0.0820(5) 0.3456(3) 0.0175(3) 0.054(3) Uani 1 1 d . .
H11 H 0.0671 0.3181 0.0269 0.065 Uiso 1 1 calc R U
C14 C 0.0684(4) 0.3884(3) 0.0324(3) 0.037(2) Uani 1 1 d . .
C15 C 0.0369(4) 0.4057(3) 0.0636(3) 0.039(2) Uani 1 1 d . .
C16 C 0.0345(4) 0.4516(3) 0.0733(3) 0.034(2) Uani 1 1 d . .
C17 C 0.0033(4) 0.4592(3) 0.1092(3) 0.042(2) Uani 1 1 d . .
C18 C 0.0035(4) 0.5049(3) 0.1144(3) 0.035(2) Uani 1 1 d . .
C19 C 0.0359(4) 0.5221(3) 0.0801(3) 0.035(2) Uani 1 1 d . .
C20 C 0.0405(4) 0.5684(3) 0.0822(2) 0.031(2) Uani 1 1 d . .
C21 C 0.2051(4) 0.6056(3) -0.0520(2) 0.036(2) Uani 1 1 d . .
C22 C 0.2343(4) 0.5724(3) -0.0732(3) 0.040(2) Uani 1 1 d . .
C23 C 0.2806(4) 0.5828(3) -0.0948(3) 0.049(2) Uani 1 1 d . .
H12 H 0.2983 0.5598 -0.1094 0.059 Uiso 1 1 calc R U
C24 C 0.3024(4) 0.6270(3) -0.0958(3) 0.057(3) Uani 1 1 d . .
C25 C 0.2729(5) 0.6604(3) -0.0758(3) 0.066(3) Uani 1 1 d . .
H13 H 0.2856 0.6909 -0.0774 0.079 Uiso 1 1 calc R U
C26 C 0.2252(4) 0.6497(3) -0.0536(3) 0.052(2) Uani 1 1 d . .
H14 H 0.2066 0.6727 -0.0396 0.062 Uiso 1 1 calc R U
C27 C 0.3568(5) 0.6401(4) -0.1179(4) 0.078(3) Uani 1 1 d . .
C28 C 0.4187(6) 0.6185(6) -0.0941(6) 0.178(8) Uani 1 1 d . .
H15 H 0.4455 0.6144 -0.1154 0.267 Uiso 1 1 calc R U
H16 H 0.4092 0.5892 -0.0829 0.267 Uiso 1 1 calc R U
H17 H 0.4441 0.6370 -0.0676 0.267 Uiso 1 1 calc R U
C29 C 0.3404(8) 0.6134(4) -0.1671(5) 0.160(6) Uani 1 1 d . .
H18 H 0.3783 0.6172 -0.1797 0.240 Uiso 1 1 calc R U
H19 H 0.2990 0.6255 -0.1892 0.240 Uiso 1 1 calc R U
H20 H 0.3341 0.5814 -0.1621 0.240 Uiso 1 1 calc R U
C30 C 0.3560(6) 0.6866(4) -0.1308(4) 0.111(4) Uani 1 1 d . .
H21 H 0.3763 0.7047 -0.1030 0.167 Uiso 1 1 calc R U
H22 H 0.3091 0.6962 -0.1457 0.167 Uiso 1 1 calc R U
H23 H 0.3819 0.6904 -0.1526 0.167 Uiso 1 1 calc R U
C31 C 0.2060(5) 0.4054(3) -0.0723(3) 0.050(2) Uani 1 1 d . .
C32 C 0.2333(5) 0.4433(3) -0.0861(3) 0.057(3) Uani 1 1 d . .
C33 C 0.2823(5) 0.4400(3) -0.1102(3) 0.063(3) Uani 1 1 d . .
H24 H 0.2993 0.4665 -0.1201 0.076 Uiso 1 1 calc R U
C34 C 0.3055(6) 0.3977(4) -0.1194(4) 0.075(3) Uani 1 1 d . .
C35 C 0.2769(6) 0.3617(4) -0.1061(4) 0.081(3) Uani 1 1 d . .
H25 H 0.2904 0.3328 -0.1131 0.097 Uiso 1 1 calc R U
C36 C 0.2270(5) 0.3642(3) -0.0817(3) 0.066(3) Uani 1 1 d . .
H26 H 0.2092 0.3377 -0.0726 0.080 Uiso 1 1 calc R U
C37 C 0.3580(6) 0.3949(4) -0.1450(4) 0.093(3) Uani 1 1 d . U
C38 C 0.4058(8) 0.4354(5) -0.1334(6) 0.177(6) Uani 1 1 d . U
H27 H 0.4231 0.4414 -0.1595 0.266 Uiso 1 1 calc R U
H28 H 0.4437 0.4289 -0.1054 0.266 Uiso 1 1 calc R U
H29 H 0.3811 0.4617 -0.1278 0.266 Uiso 1 1 calc R U
C39 C 0.3298(7) 0.3957(6) -0.1952(5) 0.158(6) Uani 1 1 d . U
H30 H 0.3036 0.4233 -0.2049 0.238 Uiso 1 1 calc R U
H31 H 0.3001 0.3696 -0.2056 0.238 Uiso 1 1 calc R U
H32 H 0.3666 0.3946 -0.2091 0.238 Uiso 1 1 calc R U
C40 C 0.4022(6) 0.3524(4) -0.1282(4) 0.119(4) Uani 1 1 d . U
H33 H 0.3789 0.3262 -0.1454 0.178 Uiso 1 1 calc R U
H34 H 0.4096 0.3481 -0.0949 0.178 Uiso 1 1 calc R U
H35 H 0.4459 0.3563 -0.1337 0.178 Uiso 1 1 calc R U
C41 C 0.0051(4) 0.3820(3) 0.0945(3) 0.044(2) Uani 1 1 d . .
C42 C -0.0172(4) 0.4148(3) 0.1214(3) 0.039(2) Uani 1 1 d . .
C43 C -0.0492(4) 0.4024(3) 0.1529(3) 0.043(2) Uani 1 1 d . .
H37 H -0.0641 0.4246 0.1700 0.052 Uiso 1 1 calc R U
C44 C -0.0603(4) 0.3559(3) 0.1600(3) 0.048(2) Uani 1 1 d . .
C45 C -0.0412(4) 0.3255(3) 0.1321(3) 0.053(3) Uani 1 1 d . .
H38 H -0.0498 0.2946 0.1356 0.064 Uiso 1 1 calc R U
C46 C -0.0099(4) 0.3370(3) 0.0990(3) 0.052(3) Uani 1 1 d . .
H39 H 0.0008 0.3147 0.0799 0.063 Uiso 1 1 calc R U
C47 C -0.0903(4) 0.3410(3) 0.1976(3) 0.055(3) Uani 1 1 d . .
C48 C -0.0292(5) 0.3272(3) 0.2392(3) 0.069(3) Uani 1 1 d . U
H172 H -0.0046 0.3027 0.2299 0.103 Uiso 1 1 calc R U
H173 H -0.0450 0.3171 0.2649 0.103 Uiso 1 1 calc R U
H174 H 0.0011 0.3530 0.2494 0.103 Uiso 1 1 calc R U
C49 C -0.1366(5) 0.2992(3) 0.1818(3) 0.070(3) Uani 1 1 d . .
H175 H -0.1724 0.3060 0.1527 0.105 Uiso 1 1 calc R U
H176 H -0.1571 0.2913 0.2059 0.105 Uiso 1 1 calc R U
H177 H -0.1096 0.2739 0.1768 0.105 Uiso 1 1 calc R U
C50 C -0.1318(6) 0.3773(3) 0.2107(4) 0.100(4) Uani 1 1 d . .
H178 H -0.1023 0.4024 0.2250 0.150 Uiso 1 1 calc R U
H179 H -0.1532 0.3652 0.2328 0.150 Uiso 1 1 calc R U
H180 H -0.1669 0.3877 0.1827 0.150 Uiso 1 1 calc R U
C51 C 0.0077(4) 0.5832(3) 0.1171(2) 0.030(2) Uani 1 1 d . .
C52 C -0.0145(4) 0.5444(2) 0.1371(3) 0.033(2) Uani 1 1 d . .
C53 C -0.0461(4) 0.5493(3) 0.1708(3) 0.040(2) Uani 1 1 d . .
H40 H -0.0601 0.5235 0.1838 0.048 Uiso 1 1 calc R U
C54 C -0.0577(4) 0.5924(3) 0.1859(3) 0.033(2) Uani 1 1 d . .
C55 C -0.0352(4) 0.6286(3) 0.1673(3) 0.035(2) Uani 1 1 d . .
H41 H -0.0411 0.6577 0.1783 0.043 Uiso 1 1 calc R U
C56 C -0.0033(4) 0.6249(3) 0.1321(3) 0.034(2) Uani 1 1 d . .
H42 H 0.0101 0.6510 0.1192 0.040 Uiso 1 1 calc R U
C57 C -0.0875(4) 0.5978(3) 0.2255(3) 0.045(2) Uani 1 1 d . .
C58 C -0.1365(5) 0.5597(4) 0.2259(4) 0.093(4) Uani 1 1 d . .
H181 H -0.1744 0.5602 0.1969 0.139 Uiso 1 1 calc R U
H182 H -0.1537 0.5635 0.2524 0.139 Uiso 1 1 calc R U
H183 H -0.1128 0.5308 0.2287 0.139 Uiso 1 1 calc R U
C59 C -0.0297(6) 0.5997(4) 0.2708(3) 0.104(4) Uani 1 1 d . .
H184 H -0.0053 0.5710 0.2759 0.156 Uiso 1 1 calc R U
H185 H -0.0479 0.6053 0.2966 0.156 Uiso 1 1 calc R U
H186 H 0.0013 0.6239 0.2693 0.156 Uiso 1 1 calc R U
C60 C -0.1282(5) 0.6418(3) 0.2198(3) 0.077(3) Uani 1 1 d . .
H187 H -0.0971 0.6674 0.2259 0.115 Uiso 1 1 calc R U
H188 H -0.1542 0.6422 0.2418 0.115 Uiso 1 1 calc R U
H189 H -0.1593 0.6437 0.1879 0.115 Uiso 1 1 calc R U
C61 C 0.6620(3) 0.7559(2) 0.6208(2) 0.0219(18) Uani 1 1 d . .
C62 C 0.7336(4) 0.7579(2) 0.6342(3) 0.035(2) Uani 1 1 d . .
H43 H 0.7629 0.7631 0.6648 0.042 Uiso 1 1 calc R U
C63 C 0.7537(4) 0.7510(2) 0.5957(3) 0.036(2) Uani 1 1 d . .
H44 H 0.7991 0.7501 0.5950 0.043 Uiso 1 1 calc R U
C64 C 0.6937(4) 0.7452(2) 0.5563(3) 0.030(2) Uani 1 1 d . .
C65 C 0.6824(4) 0.7362(2) 0.5088(2) 0.0268(19) Uani 1 1 d . .
C66 C 0.6173(4) 0.7303(2) 0.4778(2) 0.0270(19) Uani 1 1 d . .
C67 C 0.6199(4) 0.7169(2) 0.4315(2) 0.0285(19) Uani 1 1 d . .
C68 C 0.5544(4) 0.7114(2) 0.4057(2) 0.032(2) Uani 1 1 d . .
C69 C 0.5159(4) 0.7207(2) 0.4372(2) 0.0256(19) Uani 1 1 d . .
C70 C 0.4459(4) 0.7147(2) 0.4154(2) 0.0244(19) Uani 1 1 d . .
C71 C 0.3983(4) 0.7178(2) 0.4393(3) 0.032(2) Uani 1 1 d . .
C72 C 0.3250(4) 0.7125(2) 0.4266(3) 0.038(2) Uani 1 1 d . .
H45 H 0.2955 0.7062 0.3962 0.046 Uiso 1 1 calc R U
C73 C 0.3063(4) 0.7180(2) 0.4648(2) 0.030(2) Uani 1 1 d . .
H46 H 0.2614 0.7158 0.4662 0.036 Uiso 1 1 calc R U
C74 C 0.3650(4) 0.7276(2) 0.5032(3) 0.029(2) Uani 1 1 d . .
C75 C 0.3777(4) 0.7357(2) 0.5510(3) 0.030(2) Uani 1 1 d . .
C76 C 0.4414(4) 0.7449(2) 0.5819(2) 0.0260(19) Uani 1 1 d . .
C77 C 0.4401(4) 0.7500(2) 0.6295(3) 0.0273(19) Uani 1 1 d . .
C78 C 0.5064(4) 0.7567(2) 0.6556(2) 0.0270(19) Uani 1 1 d . .
C79 C 0.5431(4) 0.7560(2) 0.6219(3) 0.0243(19) Uani 1 1 d . .
C80 C 0.6138(4) 0.7597(2) 0.6437(2) 0.034(2) Uani 1 1 d . .
C81 C 0.7290(4) 0.7274(2) 0.4818(3) 0.032(2) Uani 1 1 d . .
C82 C 0.6918(4) 0.7148(2) 0.4361(3) 0.034(2) Uani 1 1 d . .
C83 C 0.7241(4) 0.7000(2) 0.4049(2) 0.034(2) Uani 1 1 d . .
H47 H 0.6977 0.6914 0.3744 0.040 Uiso 1 1 calc R U
C84 C 0.7946(4) 0.6974(3) 0.4175(3) 0.037(2) Uani 1 1 d . .
C85 C 0.8318(4) 0.7139(3) 0.4608(3) 0.043(2) Uani 1 1 d . .
H48 H 0.8796 0.7161 0.4687 0.052 Uiso 1 1 calc R U
C86 C 0.7995(4) 0.7275(2) 0.4935(3) 0.040(2) Uani 1 1 d . .
H49 H 0.8261 0.7369 0.5237 0.048 Uiso 1 1 calc R U
C87 C 0.8291(4) 0.6772(3) 0.3841(3) 0.047(2) Uani 1 1 d . .
C88 C 0.9059(4) 0.6879(3) 0.3992(3) 0.055(3) Uani 1 1 d . .
H50 H 0.9124 0.7205 0.4010 0.082 Uiso 1 1 calc R U
H51 H 0.9257 0.6754 0.3764 0.082 Uiso 1 1 calc R U
H52 H 0.9280 0.6746 0.4298 0.082 Uiso 1 1 calc R U
C89 C 0.7960(5) 0.6924(3) 0.3331(3) 0.067(3) Uani 1 1 d . .
H53 H 0.7509 0.6790 0.3209 0.100 Uiso 1 1 calc R U
H54 H 0.8242 0.6826 0.3142 0.100 Uiso 1 1 calc R U
H55 H 0.7921 0.7251 0.3319 0.100 Uiso 1 1 calc R U
C90 C 0.8223(5) 0.6260(3) 0.3855(3) 0.065(3) Uani 1 1 d . .
H56 H 0.8438 0.6152 0.4174 0.097 Uiso 1 1 calc R U
H57 H 0.8444 0.6122 0.3647 0.097 Uiso 1 1 calc R U
H58 H 0.7742 0.6178 0.3755 0.097 Uiso 1 1 calc R U
C91 C 0.4389(4) 0.7034(2) 0.3656(2) 0.0287(19) Uani 1 1 d . .
C92 C 0.5041(4) 0.7012(2) 0.3600(3) 0.034(2) Uani 1 1 d . .
C93 C 0.5115(4) 0.6917(2) 0.3172(3) 0.041(2) Uani 1 1 d . .
H59 H 0.5555 0.6899 0.3140 0.050 Uiso 1 1 calc R U
C94 C 0.4545(4) 0.6847(3) 0.2787(3) 0.043(2) Uani 1 1 d . .
C95 C 0.3925(4) 0.6853(2) 0.2848(3) 0.040(2) Uani 1 1 d . .
H60 H 0.3538 0.6791 0.2589 0.048 Uiso 1 1 calc R U
C96 C 0.3836(4) 0.6946(2) 0.3280(3) 0.034(2) Uani 1 1 d . .
H61 H 0.3395 0.6948 0.3311 0.041 Uiso 1 1 calc R U
C97 C 0.4625(4) 0.6729(3) 0.2306(3) 0.058(2) Uani 1 1 d . U
C98 C 0.5074(7) 0.7053(4) 0.2184(4) 0.115(4) Uani 1 1 d . U
H62 H 0.4987 0.7052 0.1847 0.173 Uiso 1 1 calc R U
H63 H 0.5547 0.6970 0.2340 0.173 Uiso 1 1 calc R U
H64 H 0.4988 0.7354 0.2285 0.173 Uiso 1 1 calc R U
C99 C 0.4958(6) 0.6274(3) 0.2329(4) 0.104(4) Uani 1 1 d . U
H65 H 0.4879 0.6159 0.2013 0.156 Uiso 1 1 calc R U
H66 H 0.4765 0.6066 0.2505 0.156 Uiso 1 1 calc R U
H67 H 0.5446 0.6303 0.2485 0.156 Uiso 1 1 calc R U
C100 C 0.3974(6) 0.6669(6) 0.1935(4) 0.162(6) Uani 1 1 d . U
H68 H 0.3744 0.6960 0.1861 0.242 Uiso 1 1 calc R U
H69 H 0.3689 0.6460 0.2040 0.242 Uiso 1 1 calc R U
H70 H 0.4058 0.6549 0.1656 0.242 Uiso 1 1 calc R U
C101 C 0.3305(4) 0.7345(2) 0.5794(3) 0.031(2) Uani 1 1 d . .
C102 C 0.3700(4) 0.7427(2) 0.6282(3) 0.033(2) Uani 1 1 d . .
C103 C 0.3377(4) 0.7397(2) 0.6623(2) 0.031(2) Uani 1 1 d . .
H71 H 0.3628 0.7462 0.6937 0.037 Uiso 1 1 calc R U
C104 C 0.2709(4) 0.7276(3) 0.6518(3) 0.040(2) Uani 1 1 d . .
C105 C 0.2342(4) 0.7205(3) 0.6047(3) 0.035(2) Uani 1 1 d . .
H72 H 0.1873 0.7134 0.5965 0.042 Uiso 1 1 calc R U
C106 C 0.2648(4) 0.7236(2) 0.5694(3) 0.034(2) Uani 1 1 d . .
H73 H 0.2387 0.7179 0.5380 0.041 Uiso 1 1 calc R U
C107 C 0.2390(4) 0.7207(3) 0.6895(3) 0.051(2) Uani 1 1 d . .
C108 C 0.2766(6) 0.6823(4) 0.7218(4) 0.115(5) Uani 1 1 d . .
H74 H 0.2631 0.6534 0.7062 0.173 Uiso 1 1 calc R U
H75 H 0.2649 0.6829 0.7508 0.173 Uiso 1 1 calc R U
H76 H 0.3256 0.6862 0.7288 0.173 Uiso 1 1 calc R U
C109 C 0.1633(5) 0.7101(4) 0.6724(3) 0.094(4) Uani 1 1 d . .
H77 H 0.1394 0.7332 0.6503 0.142 Uiso 1 1 calc R U
H78 H 0.1457 0.7095 0.6990 0.142 Uiso 1 1 calc R U
H79 H 0.1562 0.6807 0.6570 0.142 Uiso 1 1 calc R U
C110 C 0.2482(6) 0.7646(4) 0.7201(4) 0.109(4) Uani 1 1 d . .
H80 H 0.2966 0.7705 0.7346 0.164 Uiso 1 1 calc R U
H81 H 0.2266 0.7605 0.7443 0.164 Uiso 1 1 calc R U
H82 H 0.2273 0.7901 0.7003 0.164 Uiso 1 1 calc R U
C111 C 0.6215(4) 0.7661(2) 0.6956(2) 0.0268(19) Uani 1 1 d . .
C112 C 0.5575(3) 0.7637(2) 0.7018(2) 0.0212(18) Uani 1 1 d . .
C113 C 0.5493(4) 0.7668(2) 0.7450(2) 0.031(2) Uani 1 1 d . .
H83 H 0.5053 0.7646 0.7481 0.037 Uiso 1 1 calc R U
C114 C 0.6060(4) 0.7733(2) 0.7849(3) 0.032(2) Uani 1 1 d . .
C115 C 0.6701(4) 0.7745(2) 0.7775(2) 0.030(2) Uani 1 1 d . .
H84 H 0.7095 0.7784 0.8035 0.035 Uiso 1 1 calc R U
C116 C 0.6775(4) 0.7703(2) 0.7333(3) 0.033(2) Uani 1 1 d . .
H85 H 0.7213 0.7704 0.7297 0.039 Uiso 1 1 calc R U
C117 C 0.6013(4) 0.7767(3) 0.8338(2) 0.033(2) Uani 1 1 d . .
C118 C 0.6407(4) 0.7382(3) 0.8637(3) 0.051(2) Uani 1 1 d . .
H86 H 0.6180 0.7097 0.8525 0.076 Uiso 1 1 calc R U
H87 H 0.6425 0.7428 0.8962 0.076 Uiso 1 1 calc R U
H88 H 0.6869 0.7374 0.8617 0.076 Uiso 1 1 calc R U
C119 C 0.5293(4) 0.7753(3) 0.8354(3) 0.050(2) Uani 1 1 d . .
H89 H 0.5035 0.8002 0.8170 0.075 Uiso 1 1 calc R U
H90 H 0.5295 0.7781 0.8678 0.075 Uiso 1 1 calc R U
H91 H 0.5083 0.7468 0.8225 0.075 Uiso 1 1 calc R U
C120 C 0.6337(4) 0.8212(3) 0.8560(3) 0.053(2) Uani 1 1 d . .
H92 H 0.6810 0.8223 0.8561 0.079 Uiso 1 1 calc R U
H93 H 0.6322 0.8230 0.8880 0.079 Uiso 1 1 calc R U
H94 H 0.6087 0.8464 0.8379 0.079 Uiso 1 1 calc R U
C121 C 0.6151(4) 0.6097(2) 0.4645(2) 0.0252(19) Uani 1 1 d . .
C122 C 0.6207(4) 0.5991(2) 0.4189(2) 0.0284(19) Uani 1 1 d . .
H95 H 0.6617 0.5976 0.4113 0.034 Uiso 1 1 calc R U
C123 C 0.5574(4) 0.5915(2) 0.3885(3) 0.0270(19) Uani 1 1 d . .
H96 H 0.5468 0.5836 0.3566 0.032 Uiso 1 1 calc R U
C124 C 0.5101(4) 0.5978(2) 0.4135(3) 0.029(2) Uani 1 1 d . .
C125 C 0.4387(4) 0.5944(2) 0.4014(2) 0.0272(19) Uani 1 1 d . .
C126 C 0.4041(3) 0.6011(2) 0.4334(2) 0.0224(19) Uani 1 1 d . .
C127 C 0.3306(4) 0.5949(2) 0.4121(3) 0.030(2) Uani 1 1 d . .
C128 C 0.3040(4) 0.5995(2) 0.4473(3) 0.0275(19) Uani 1 1 d . .
C129 C 0.3615(4) 0.6104(2) 0.4885(2) 0.0240(19) Uani 1 1 d . .
C130 C 0.3411(4) 0.6159(2) 0.5281(3) 0.028(2) Uani 1 1 d . .
C131 C 0.3880(3) 0.6252(2) 0.5728(2) 0.0215(18) Uani 1 1 d . .
C132 C 0.3821(4) 0.6309(2) 0.6174(2) 0.0267(19) Uani 1 1 d . .
H97 H 0.3411 0.6293 0.6251 0.032 Uiso 1 1 calc R U
C133 C 0.4449(4) 0.6390(2) 0.6479(3) 0.0269(19) Uani 1 1 d . .
H98 H 0.4552 0.6443 0.6804 0.032 Uiso 1 1 calc R U
C134 C 0.4916(4) 0.6380(2) 0.6229(2) 0.0270(19) Uani 1 1 d . .
C135 C 0.5633(4) 0.6435(2) 0.6340(2) 0.0247(19) Uani 1 1 d . .
C136 C 0.5974(3) 0.6397(2) 0.6011(2) 0.0235(19) Uani 1 1 d . .
C137 C 0.6695(4) 0.6439(2) 0.6225(2) 0.0240(19) Uani 1 1 d . .
C138 C 0.6969(4) 0.6368(2) 0.5873(2) 0.0249(19) Uani 1 1 d . .
C139 C 0.6394(3) 0.6299(2) 0.5463(2) 0.0242(19) Uani 1 1 d . .
C140 C 0.6610(4) 0.6207(2) 0.5074(2) 0.0241(19) Uani 1 1 d . .
C141 C 0.3858(3) 0.5849(2) 0.3560(2) 0.0221(18) Uani 1 1 d . .
C142 C 0.3203(4) 0.5863(2) 0.3621(2) 0.0275(19) Uani 1 1 d . .
C143 C 0.2615(4) 0.5833(2) 0.3254(2) 0.030(2) Uani 1 1 d . .
H99 H 0.2188 0.5855 0.3305 0.036 Uiso 1 1 calc R U
C144 C 0.2651(4) 0.5768(2) 0.2797(3) 0.030(2) Uani 1 1 d . .
C145 C 0.3288(4) 0.5735(2) 0.2744(3) 0.038(2) Uani 1 1 d . .
H100 H 0.3319 0.5682 0.2442 0.045 Uiso 1 1 calc R U
C146 C 0.3900(4) 0.5776(2) 0.3123(2) 0.030(2) Uani 1 1 d . .
H101 H 0.4328 0.5752 0.3072 0.035 Uiso 1 1 calc R U
C147 C 0.2015(4) 0.5740(3) 0.2369(3) 0.049(2) Uani 1 1 d . .
C148 C 0.1956(4) 0.5271(3) 0.2167(3) 0.072(3) Uani 1 1 d . .
H102 H 0.2344 0.5212 0.2056 0.109 Uiso 1 1 calc R U
H103 H 0.1536 0.5247 0.1906 0.109 Uiso 1 1 calc R U
H104 H 0.1950 0.5052 0.2407 0.109 Uiso 1 1 calc R U
C149 C 0.1376(4) 0.5877(3) 0.2487(3) 0.060(3) Uani 1 1 d . .
H105 H 0.0986 0.5872 0.2203 0.090 Uiso 1 1 calc R U
H106 H 0.1434 0.6180 0.2618 0.090 Uiso 1 1 calc R U
H107 H 0.1299 0.5666 0.2714 0.090 Uiso 1 1 calc R U
C150 C 0.2094(5) 0.6075(3) 0.1991(3) 0.078(3) Uani 1 1 d . .
H108 H 0.2501 0.5998 0.1908 0.117 Uiso 1 1 calc R U
H109 H 0.2135 0.6381 0.2114 0.117 Uiso 1 1 calc R U
H110 H 0.1695 0.6054 0.1713 0.117 Uiso 1 1 calc R U
C151 C 0.2675(3) 0.6084(2) 0.5132(2) 0.0230(18) Uani 1 1 d . .
C152 C 0.2453(4) 0.5965(2) 0.4642(3) 0.032(2) Uani 1 1 d . .
C153 C 0.1784(3) 0.5843(2) 0.4427(2) 0.0243(19) Uani 1 1 d . .
H111 H 0.1642 0.5771 0.4105 0.029 Uiso 1 1 calc R U
C154 C 0.1314(3) 0.5823(2) 0.4670(2) 0.0272(19) Uani 1 1 d . .
C155 C 0.1529(4) 0.5964(2) 0.5132(3) 0.033(2) Uani 1 1 d . .
H112 H 0.1207 0.5975 0.5296 0.039 Uiso 1 1 calc R U
C156 C 0.2195(4) 0.6088(2) 0.5364(2) 0.030(2) Uani 1 1 d . .
H113 H 0.2320 0.6175 0.5682 0.036 Uiso 1 1 calc R U
C157 C 0.0613(4) 0.5642(3) 0.4436(3) 0.035(2) Uani 1 1 d . .
C158 C 0.0284(4) 0.5887(3) 0.3970(3) 0.051(2) Uani 1 1 d . .
H114 H 0.0275 0.6210 0.4026 0.077 Uiso 1 1 calc R U
H115 H -0.0180 0.5777 0.3830 0.077 Uiso 1 1 calc R U
H116 H 0.0549 0.5828 0.3758 0.077 Uiso 1 1 calc R U
C159 C 0.0654(4) 0.5136(3) 0.4333(3) 0.051(2) Uani 1 1 d . .
H117 H 0.0988 0.5089 0.4170 0.077 Uiso 1 1 calc R U
H118 H 0.0209 0.5031 0.4138 0.077 Uiso 1 1 calc R U
H119 H 0.0789 0.4968 0.4626 0.077 Uiso 1 1 calc R U
C160 C 0.0129(4) 0.5686(3) 0.4732(3) 0.054(3) Uani 1 1 d . .
H120 H 0.0318 0.5524 0.5026 0.082 Uiso 1 1 calc R U
H121 H -0.0314 0.5560 0.4561 0.082 Uiso 1 1 calc R U
H122 H 0.0076 0.6004 0.4797 0.082 Uiso 1 1 calc R U
C161 C 0.6806(3) 0.6495(2) 0.6721(2) 0.0236(18) Uani 1 1 d . .
C162 C 0.6162(3) 0.6501(2) 0.6793(2) 0.0256(19) Uani 1 1 d . .
C163 C 0.6141(4) 0.6537(2) 0.7248(3) 0.031(2) Uani 1 1 d . .
H123 H 0.5720 0.6545 0.7309 0.037 Uiso 1 1 calc R U
C164 C 0.6747(4) 0.6563(2) 0.7611(2) 0.033(2) Uani 1 1 d . .
H124 H 0.6723 0.6591 0.7919 0.040 Uiso 1 1 calc R U
C165 C 0.7375(4) 0.6550(2) 0.7555(3) 0.030(2) Uani 1 1 d . .
C166 C 0.7389(4) 0.6517(2) 0.7094(3) 0.032(2) Uani 1 1 d . .
H125 H 0.7814 0.6509 0.7039 0.038 Uiso 1 1 calc R U
C167 C 0.8028(4) 0.6557(3) 0.7965(3) 0.040(2) Uani 1 1 d . U
C168 C 0.8364(6) 0.6090(4) 0.7989(4) 0.125(5) Uani 1 1 d . U
H126 H 0.8813 0.6095 0.8224 0.188 Uiso 1 1 calc R U
H127 H 0.8410 0.6015 0.7685 0.188 Uiso 1 1 calc R U
H128 H 0.8081 0.5864 0.8075 0.188 Uiso 1 1 calc R U
C169 C 0.7950(5) 0.6677(5) 0.8418(3) 0.113(4) Uani 1 1 d . U
H129 H 0.8376 0.6619 0.8666 0.170 Uiso 1 1 calc R U
H130 H 0.7588 0.6496 0.8472 0.170 Uiso 1 1 calc R U
H131 H 0.7835 0.6996 0.8419 0.170 Uiso 1 1 calc R U
C170 C 0.8513(5) 0.6884(4) 0.7860(4) 0.110(4) Uani 1 1 d . U
H132 H 0.8263 0.7147 0.7702 0.165 Uiso 1 1 calc R U
H133 H 0.8742 0.6740 0.7658 0.165 Uiso 1 1 calc R U
H134 H 0.8851 0.6977 0.8151 0.165 Uiso 1 1 calc R U
C171 C 0.7343(4) 0.6228(2) 0.5248(3) 0.0281(19) Uani 1 1 d . .
C172 C 0.7572(3) 0.6337(2) 0.5731(2) 0.0248(19) Uani 1 1 d . .
C173 C 0.8238(4) 0.6373(2) 0.5962(3) 0.035(2) Uani 1 1 d . .
H135 H 0.8369 0.6445 0.6284 0.042 Uiso 1 1 calc R U
C174 C 0.8760(4) 0.6308(3) 0.5752(2) 0.032(2) Uani 1 1 d . .
C175 C 0.8521(4) 0.6180(2) 0.5277(3) 0.037(2) Uani 1 1 d . .
H136 H 0.8842 0.6114 0.5121 0.044 Uiso 1 1 calc R U
C176 C 0.7831(4) 0.6147(2) 0.5029(2) 0.033(2) Uani 1 1 d . .
H137 H 0.7694 0.6069 0.4709 0.040 Uiso 1 1 calc R U
C177 C 0.9494(4) 0.6380(3) 0.6019(3) 0.043(2) Uani 1 1 d . .
C178 C 0.9694(4) 0.6051(3) 0.6434(3) 0.065(3) Uani 1 1 d . .
H138 H 0.9479 0.6144 0.6665 0.098 Uiso 1 1 calc R U
H139 H 1.0187 0.6052 0.6575 0.098 Uiso 1 1 calc R U
H140 H 0.9543 0.5748 0.6324 0.098 Uiso 1 1 calc R U
C179 C 0.9597(4) 0.6858(3) 0.6219(3) 0.063(3) Uani 1 1 d . .
H141 H 0.9570 0.7072 0.5969 0.094 Uiso 1 1 calc R U
H142 H 1.0042 0.6880 0.6456 0.094 Uiso 1 1 calc R U
H143 H 0.9243 0.6926 0.6361 0.094 Uiso 1 1 calc R U
C180 C 0.9964(4) 0.6293(3) 0.5731(3) 0.071(3) Uani 1 1 d . .
H144 H 0.9978 0.5971 0.5672 0.107 Uiso 1 1 calc R U
H145 H 1.0420 0.6399 0.5902 0.107 Uiso 1 1 calc R U
H146 H 0.9797 0.6454 0.5435 0.107 Uiso 1 1 calc R U
C181 C 0.3700(4) 0.4778(2) 0.4077(2) 0.0233(19) Uani 1 1 d . .
C182 C 0.2977(4) 0.4736(2) 0.3937(3) 0.030(2) Uani 1 1 d . .
H147 H 0.2691 0.4672 0.3631 0.036 Uiso 1 1 calc R U
C183 C 0.2768(4) 0.4805(2) 0.4323(2) 0.031(2) Uani 1 1 d . .
H148 H 0.2313 0.4796 0.4328 0.037 Uiso 1 1 calc R U
C184 C 0.3349(3) 0.4891(2) 0.4711(2) 0.0230(18) Uani 1 1 d . .
C185 C 0.3466(4) 0.4994(2) 0.5184(3) 0.0269(19) Uani 1 1 d . .
C186 C 0.4104(4) 0.5093(2) 0.5490(2) 0.0232(18) Uani 1 1 d . .
C187 C 0.4062(4) 0.5174(2) 0.5960(2) 0.0223(18) Uani 1 1 d . .
C188 C 0.4729(4) 0.5245(2) 0.6231(2) 0.0244(19) Uani 1 1 d . .
C189 C 0.5120(4) 0.5200(2) 0.5910(2) 0.0222(18) Uani 1 1 d . .
C190 C 0.5804(4) 0.5262(2) 0.6143(2) 0.0235(19) Uani 1 1 d . .
C191 C 0.2986(4) 0.5015(2) 0.5460(3) 0.028(2) Uani 1 1 d . .
C192 C 0.3350(4) 0.5134(2) 0.5934(2) 0.0272(19) Uani 1 1 d . .
C193 C 0.3024(4) 0.5185(2) 0.6268(3) 0.032(2) Uani 1 1 d . .
H190 H 0.3272 0.5273 0.6576 0.039 Uiso 1 1 calc R U
C194 C 0.2336(4) 0.5109(2) 0.6149(3) 0.031(2) Uani 1 1 d . .
C195 C 0.1987(4) 0.4977(2) 0.5704(3) 0.034(2) Uani 1 1 d . .
H149 H 0.1516 0.4916 0.5629 0.041 Uiso 1 1 calc R U
C196 C 0.2292(4) 0.4930(2) 0.5357(3) 0.030(2) Uani 1 1 d . .
H150 H 0.2031 0.4840 0.5052 0.036 Uiso 1 1 calc R U
C197 C 0.1993(4) 0.5196(3) 0.6527(3) 0.042(2) Uani 1 1 d . .
C198 C 0.2331(5) 0.4931(4) 0.6959(3) 0.093(4) Uani 1 1 d . .
H151 H 0.2800 0.5033 0.7093 0.140 Uiso 1 1 calc R U
H152 H 0.2327 0.4612 0.6881 0.140 Uiso 1 1 calc R U
H153 H 0.2087 0.4975 0.7186 0.140 Uiso 1 1 calc R U
C199 C 0.2016(6) 0.5687(3) 0.6622(4) 0.096(4) Uani 1 1 d . .
H154 H 0.1824 0.5748 0.6874 0.144 Uiso 1 1 calc R U
H155 H 0.1753 0.5847 0.6341 0.144 Uiso 1 1 calc R U
H156 H 0.2488 0.5790 0.6715 0.144 Uiso 1 1 calc R U
C200 C 0.1241(5) 0.5057(4) 0.6361(4) 0.093(4) Uani 1 1 d . .
H157 H 0.1061 0.5066 0.6624 0.140 Uiso 1 1 calc R U
H158 H 0.1200 0.4752 0.6234 0.140 Uiso 1 1 calc R U
H159 H 0.0985 0.5265 0.6119 0.140 Uiso 1 1 calc R U
C201 C 0.5856(3) 0.5325(2) 0.6649(2) 0.0258(19) Uani 1 1 d . .
C202 C 0.5194(4) 0.5313(2) 0.6693(3) 0.0274(19) Uani 1 1 d . .
C203 C 0.5099(4) 0.5344(2) 0.7119(3) 0.034(2) Uani 1 1 d . .
H160 H 0.4651 0.5335 0.7139 0.040 Uiso 1 1 calc R U
C204 C 0.5647(4) 0.5389(2) 0.7528(2) 0.030(2) Uani 1 1 d . .
C205 C 0.6290(4) 0.5416(2) 0.7468(3) 0.033(2) Uani 1 1 d . .
H161 H 0.6671 0.5462 0.7736 0.039 Uiso 1 1 calc R U
C206 C 0.6402(4) 0.5378(2) 0.7041(2) 0.029(2) Uani 1 1 d . .
H162 H 0.6848 0.5388 0.7019 0.035 Uiso 1 1 calc R U
C207 C 0.5547(4) 0.5398(3) 0.8005(3) 0.045(2) Uani 1 1 d . .
C208 C 0.4788(5) 0.5380(4) 0.7975(3) 0.088(4) Uani 1 1 d . .
H163 H 0.4748 0.5380 0.8290 0.132 Uiso 1 1 calc R U
H164 H 0.4584 0.5105 0.7813 0.132 Uiso 1 1 calc R U
H165 H 0.4552 0.5642 0.7804 0.132 Uiso 1 1 calc R U
C209 C 0.5845(5) 0.4975(3) 0.8262(3) 0.076(3) Uani 1 1 d . .
H166 H 0.6321 0.4949 0.8276 0.114 Uiso 1 1 calc R U
H167 H 0.5593 0.4714 0.8099 0.114 Uiso 1 1 calc R U
H168 H 0.5814 0.4986 0.8579 0.114 Uiso 1 1 calc R U
C210 C 0.5893(5) 0.5796(3) 0.8288(3) 0.070(3) Uani 1 1 d . .
H169 H 0.5847 0.5778 0.8601 0.105 Uiso 1 1 calc R U
H170 H 0.5683 0.6073 0.8137 0.105 Uiso 1 1 calc R U
H171 H 0.6374 0.5794 0.8312 0.105 Uiso 1 1 calc R U

loop_
_atom_site_aniso_label
_atom_site_aniso_U_11
_atom_site_aniso_U_22
_atom_site_aniso_U_33
_atom_site_aniso_U_23
_atom_site_aniso_U_13
_atom_site_aniso_U_12
N1 0.044(4) 0.022(4) 0.043(4) -0.005(4) 0.008(4) 0.001(3)
N2 0.046(4) 0.040(5) 0.045(4) -0.009(4) 0.008(4) 0.002(4)
N3 0.060(5) 0.030(4) 0.048(4) -0.019(4) 0.008(4) 0.002(4)
N4 0.034(4) 0.024(4) 0.043(4) -0.008(4) 0.010(3) 0.000(3)
N5 0.025(4) 0.030(4) 0.026(4) -0.002(3) 0.008(3) -0.004(3)
N6 0.036(4) 0.025(4) 0.027(4) 0.002(3) 0.010(3) 0.001(3)
N7 0.022(4) 0.024(4) 0.026(4) 0.000(3) 0.001(3) 0.005(3)
N8 0.019(4) 0.026(4) 0.031(4) -0.004(3) 0.004(3) -0.001(3)
N9 0.041(4) 0.027(4) 0.019(4) -0.004(3) 0.014(3) -0.001(3)
N10 0.020(4) 0.019(4) 0.030(4) 0.002(3) 0.003(3) -0.005(3)
N11 0.026(4) 0.023(4) 0.021(4) 0.002(3) 0.011(3) 0.001(3)
N12 0.033(4) 0.026(4) 0.028(4) -0.002(3) 0.014(3) 0.000(3)
N13 0.015(3) 0.015(3) 0.032(4) 0.003(3) -0.001(3) 0.001(3)
N14 0.026(4) 0.021(4) 0.029(4) 0.000(3) 0.003(3) 0.002(3)
C1 0.025(4) 0.030(6) 0.037(5) -0.008(4) -0.001(4) 0.013(4)
C2 0.042(5) 0.020(5) 0.054(6) -0.013(4) 0.011(5) -0.003(4)
C3 0.034(5) 0.023(5) 0.042(5) 0.000(4) 0.012(4) -0.004(4)
C4 0.041(5) 0.033(6) 0.044(5) 0.010(5) 0.001(5) 0.009(5)
C5 0.038(5) 0.038(6) 0.030(5) 0.007(4) 0.006(4) 0.001(4)
C6 0.052(6) 0.032(6) 0.051(6) 0.002(5) 0.012(5) 0.005(5)
C7 0.041(5) 0.039(6) 0.038(5) -0.008(4) 0.008(4) 0.007(5)
C8 0.051(6) 0.052(7) 0.045(6) -0.007(5) 0.010(5) 0.007(5)
C9 0.050(6) 0.034(6) 0.043(5) -0.017(5) 0.011(5) 0.007(5)
C10 0.061(6) 0.049(7) 0.023(5) -0.002(5) 0.008(4) 0.016(5)
C11 0.057(6) 0.030(6) 0.048(6) -0.008(5) -0.001(5) 0.012(5)
C12 0.068(7) 0.039(7) 0.066(7) -0.010(5) 0.012(6) 0.004(5)
C13 0.073(7) 0.026(6) 0.061(6) -0.005(5) 0.016(5) -0.011(5)
C14 0.047(5) 0.014(5) 0.040(5) -0.001(4) -0.001(5) -0.011(4)
C15 0.033(5) 0.034(6) 0.039(5) -0.010(5) -0.007(4) 0.004(4)
C16 0.032(5) 0.017(5) 0.046(5) 0.000(4) 0.001(4) 0.002(4)
C17 0.045(5) 0.030(6) 0.045(5) -0.002(4) 0.005(4) -0.004(4)
C18 0.037(5) 0.021(5) 0.040(5) 0.002(4) 0.002(4) 0.000(4)
C19 0.029(5) 0.026(6) 0.043(5) -0.003(4) 0.003(4) -0.006(4)
C20 0.036(5) 0.027(5) 0.032(5) 0.000(4) 0.011(4) -0.003(4)
C21 0.041(5) 0.039(6) 0.023(5) 0.002(4) 0.002(4) 0.004(5)
C22 0.046(5) 0.042(6) 0.030(5) -0.001(4) 0.010(4) 0.013(5)
C23 0.066(6) 0.040(6) 0.045(6) 0.003(5) 0.024(5) 0.018(5)
C24 0.061(6) 0.069(7) 0.052(6) -0.003(5) 0.034(5) 0.016(6)
C25 0.068(7) 0.048(6) 0.086(7) 0.013(6) 0.031(6) 0.005(6)
C26 0.057(6) 0.039(6) 0.072(6) 0.000(5) 0.038(5) 0.003(5)
C27 0.067(7) 0.081(8) 0.105(8) 0.014(7) 0.053(6) 0.019(6)
C28 0.071(9) 0.221(18) 0.260(19) 0.080(15) 0.076(11) 0.016(11)
C29 0.245(16) 0.099(11) 0.207(14) -0.016(10) 0.172(12) 0.003(11)
C30 0.158(10) 0.070(8) 0.157(10) -0.019(8) 0.122(8) -0.025(8)
C31 0.074(7) 0.040(6) 0.033(5) -0.009(5) 0.011(5) 0.016(6)
C32 0.058(6) 0.052(7) 0.060(6) -0.010(5) 0.015(5) 0.013(6)
C33 0.078(7) 0.051(7) 0.054(6) -0.014(5) 0.012(6) 0.004(6)
C34 0.100(8) 0.043(7) 0.083(8) -0.023(6) 0.030(6) 0.014(7)
C35 0.096(8) 0.059(8) 0.086(8) -0.028(6) 0.027(7) 0.029(7)
C36 0.089(8) 0.047(7) 0.058(6) -0.009(5) 0.017(6) 0.023(6)
C37 0.091(8) 0.080(7) 0.126(8) -0.031(7) 0.059(7) 0.020(5)
C38 0.168(12) 0.146(11) 0.246(14) -0.063(11) 0.105(11) -0.039(9)
C39 0.160(11) 0.210(14) 0.130(8) 0.010(10) 0.080(9) 0.041(10)
C40 0.098(8) 0.136(9) 0.135(10) 0.001(8) 0.056(7) 0.045(7)
C41 0.046(5) 0.037(6) 0.039(5) 0.004(5) -0.003(4) -0.001(5)
C42 0.044(5) 0.022(5) 0.041(5) -0.006(4) 0.000(4) -0.002(4)
C43 0.039(5) 0.035(6) 0.048(6) 0.000(4) 0.002(5) -0.002(4)
C44 0.054(6) 0.029(6) 0.054(6) 0.007(5) 0.006(5) -0.002(5)
C45 0.070(7) 0.025(5) 0.059(6) 0.004(5) 0.011(5) -0.008(5)
C46 0.067(6) 0.020(6) 0.052(6) 0.001(4) -0.008(5) 0.000(5)
C47 0.059(6) 0.033(6) 0.071(7) 0.007(5) 0.016(5) -0.005(5)
C48 0.079(7) 0.069(7) 0.052(6) 0.006(5) 0.012(5) -0.010(6)
C49 0.071(7) 0.065(7) 0.074(7) 0.019(6) 0.022(6) -0.012(6)
C50 0.119(9) 0.063(8) 0.145(10) 0.020(7) 0.081(8) 0.010(7)
C51 0.033(5) 0.028(5) 0.027(5) -0.007(4) 0.005(4) 0.000(4)
C52 0.034(5) 0.025(5) 0.032(5) 0.009(4) 0.000(4) -0.002(4)
C53 0.038(5) 0.046(6) 0.033(5) 0.017(4) 0.006(4) -0.011(4)
C54 0.042(5) 0.019(5) 0.039(5) 0.002(4) 0.012(4) -0.003(4)
C55 0.036(5) 0.025(5) 0.046(5) 0.000(4) 0.013(4) -0.002(4)
C56 0.030(5) 0.028(5) 0.042(5) 0.002(4) 0.008(4) -0.005(4)
C57 0.046(5) 0.049(6) 0.043(6) 0.002(4) 0.019(5) 0.000(5)
C58 0.109(8) 0.086(8) 0.108(9) -0.012(7) 0.071(7) -0.034(7)
C59 0.108(9) 0.151(12) 0.055(7) 0.002(7) 0.028(7) 0.014(9)
C60 0.100(8) 0.079(8) 0.069(7) 0.003(6) 0.050(6) 0.012(7)
C61 0.019(4) 0.025(5) 0.023(5) -0.004(4) 0.009(4) -0.003(3)
C62 0.039(5) 0.033(5) 0.030(5) -0.005(4) 0.008(4) -0.006(4)
C63 0.030(5) 0.037(5) 0.042(5) -0.004(4) 0.014(4) -0.005(4)
C64 0.021(4) 0.027(5) 0.040(5) 0.004(4) 0.006(4) -0.006(4)
C65 0.032(5) 0.029(5) 0.023(5) 0.005(4) 0.015(4) 0.000(4)
C66 0.032(5) 0.026(5) 0.028(5) 0.004(4) 0.015(4) 0.006(4)
C67 0.031(5) 0.025(5) 0.030(5) 0.001(4) 0.010(4) -0.001(4)
C68 0.058(6) 0.016(4) 0.026(5) 0.004(4) 0.016(5) 0.003(4)
C69 0.039(5) 0.024(5) 0.017(4) -0.002(4) 0.013(4) 0.001(4)
C70 0.032(5) 0.016(4) 0.024(5) 0.008(3) 0.007(4) 0.007(4)
C71 0.044(5) 0.019(5) 0.031(5) -0.001(4) 0.010(4) 0.002(4)
C72 0.040(5) 0.038(5) 0.030(5) -0.002(4) 0.001(4) -0.001(4)
C73 0.023(4) 0.038(5) 0.028(5) 0.004(4) 0.005(4) -0.005(4)
C74 0.030(5) 0.016(4) 0.037(5) -0.005(4) 0.006(4) -0.001(4)
C75 0.035(5) 0.021(5) 0.035(5) -0.007(4) 0.012(4) 0.004(4)
C76 0.025(5) 0.019(4) 0.026(5) -0.002(4) -0.003(4) 0.000(4)
C77 0.025(5) 0.021(4) 0.040(5) 0.001(4) 0.015(4) 0.001(4)
C78 0.024(5) 0.023(5) 0.036(5) -0.005(4) 0.013(4) 0.005(4)
C79 0.026(5) 0.012(4) 0.032(5) -0.001(4) 0.006(4) -0.005(4)
C80 0.053(6) 0.022(5) 0.028(5) 0.006(4) 0.012(4) -0.002(4)
C81 0.030(5) 0.032(5) 0.035(5) 0.004(4) 0.010(4) 0.001(4)
C82 0.046(5) 0.030(5) 0.024(5) 0.007(4) 0.010(4) -0.007(4)
C83 0.044(5) 0.039(5) 0.018(4) 0.005(4) 0.008(4) -0.006(4)
C84 0.038(5) 0.043(5) 0.034(5) 0.007(4) 0.015(4) 0.009(4)
C85 0.039(5) 0.050(6) 0.039(5) 0.000(5) 0.011(5) -0.002(4)
C86 0.051(6) 0.032(5) 0.038(5) 0.006(4) 0.015(4) 0.005(4)
C87 0.053(6) 0.046(6) 0.047(6) 0.003(5) 0.024(5) -0.001(5)
C88 0.040(5) 0.074(7) 0.060(6) -0.006(5) 0.030(4) -0.005(5)
C89 0.079(7) 0.090(8) 0.036(6) 0.000(5) 0.025(5) 0.008(6)
C90 0.076(7) 0.077(8) 0.057(6) -0.009(5) 0.043(5) -0.004(6)
C91 0.041(5) 0.017(4) 0.027(5) 0.000(4) 0.009(4) 0.000(4)
C92 0.050(6) 0.026(5) 0.028(5) 0.003(4) 0.017(4) 0.000(4)
C93 0.051(6) 0.037(5) 0.030(5) 0.015(4) 0.004(5) 0.004(4)
C94 0.053(6) 0.036(5) 0.042(6) 0.004(4) 0.017(5) 0.015(5)
C95 0.046(6) 0.035(5) 0.030(5) -0.007(4) -0.001(4) 0.009(4)
C96 0.036(5) 0.035(5) 0.027(5) 0.000(4) 0.005(4) 0.010(4)
C97 0.057(6) 0.078(6) 0.041(6) 0.011(5) 0.016(4) 0.021(5)
C98 0.215(11) 0.092(8) 0.074(7) -0.014(6) 0.095(7) -0.043(7)
C99 0.173(10) 0.060(6) 0.110(8) -0.024(6) 0.089(7) -0.005(6)
C100 0.102(8) 0.283(16) 0.090(9) -0.033(10) 0.016(6) 0.031(10)
C101 0.036(5) 0.019(5) 0.037(5) -0.004(4) 0.008(4) 0.003(4)
C102 0.036(5) 0.030(5) 0.028(5) 0.005(4) 0.003(4) 0.004(4)
C103 0.035(5) 0.034(5) 0.024(5) -0.005(4) 0.009(4) 0.000(4)
C104 0.032(5) 0.041(5) 0.047(6) -0.011(4) 0.014(4) 0.007(4)
C105 0.024(4) 0.050(6) 0.031(5) -0.004(4) 0.009(4) -0.012(4)
C106 0.029(5) 0.040(5) 0.028(5) -0.007(4) 0.001(4) -0.007(4)
C107 0.034(5) 0.073(7) 0.047(6) -0.017(5) 0.016(4) -0.016(5)
C108 0.091(9) 0.152(12) 0.108(9) 0.055(9) 0.041(7) 0.003(9)
C109 0.074(7) 0.154(11) 0.066(7) -0.029(7) 0.038(6) -0.035(7)
C110 0.108(8) 0.133(10) 0.121(9) -0.079(8) 0.086(7) -0.046(8)
C111 0.035(5) 0.014(4) 0.029(5) 0.004(4) 0.005(4) 0.000(4)
C112 0.010(4) 0.024(5) 0.023(5) -0.002(4) -0.004(4) 0.000(3)
C113 0.024(4) 0.036(5) 0.030(5) -0.007(4) 0.003(4) -0.001(4)
C114 0.040(5) 0.026(5) 0.040(5) 0.006(4) 0.024(4) 0.010(4)
C115 0.030(5) 0.034(5) 0.019(5) -0.003(4) 0.001(4) -0.001(4)
C116 0.025(5) 0.040(5) 0.036(5) 0.005(4) 0.015(4) 0.004(4)
C117 0.030(5) 0.038(5) 0.029(5) -0.008(4) 0.004(4) -0.001(4)
C118 0.049(5) 0.069(7) 0.038(5) 0.001(5) 0.019(4) 0.008(5)
C119 0.043(5) 0.066(6) 0.042(5) -0.006(5) 0.016(4) -0.009(5)
C120 0.061(6) 0.057(6) 0.041(5) -0.005(5) 0.016(5) 0.008(5)
C121 0.023(5) 0.026(5) 0.032(5) 0.006(4) 0.018(4) 0.003(4)
C122 0.023(5) 0.032(5) 0.033(5) 0.002(4) 0.013(4) 0.002(4)
C123 0.031(5) 0.021(5) 0.029(4) 0.002(4) 0.009(4) 0.001(4)
C124 0.040(5) 0.024(5) 0.028(5) -0.001(4) 0.016(4) -0.004(4)
C125 0.035(5) 0.016(4) 0.038(5) 0.004(4) 0.023(4) 0.004(4)
C126 0.022(5) 0.012(4) 0.027(5) 0.000(4) -0.002(4) 0.000(3)
C127 0.032(5) 0.026(5) 0.026(5) 0.002(4) -0.002(4) 0.006(4)
C128 0.033(5) 0.014(4) 0.034(5) -0.002(4) 0.007(4) -0.001(4)
C129 0.025(5) 0.018(4) 0.024(5) 0.003(4) -0.001(4) -0.001(4)
C130 0.030(5) 0.019(5) 0.030(5) 0.001(4) 0.005(4) 0.004(4)
C131 0.022(5) 0.019(4) 0.023(5) -0.003(3) 0.006(4) -0.002(4)
C132 0.019(4) 0.026(5) 0.035(5) -0.005(4) 0.009(4) 0.003(4)
C133 0.030(5) 0.021(5) 0.032(5) -0.003(4) 0.015(4) 0.001(4)
C134 0.028(5) 0.026(5) 0.026(5) 0.002(4) 0.008(4) 0.007(4)
C135 0.040(5) 0.009(4) 0.025(5) 0.001(3) 0.011(4) 0.003(4)
C136 0.026(5) 0.016(4) 0.024(5) 0.000(4) 0.004(4) -0.004(4)
C137 0.034(5) 0.010(4) 0.024(5) 0.006(3) 0.004(4) 0.000(4)
C138 0.033(5) 0.019(4) 0.024(5) 0.002(4) 0.010(4) 0.002(4)
C139 0.021(4) 0.015(4) 0.031(5) 0.002(4) 0.001(4) -0.010(4)
C140 0.034(5) 0.027(5) 0.012(4) 0.003(3) 0.009(4) -0.004(4)
C141 0.025(5) 0.022(4) 0.015(5) 0.003(3) -0.001(4) 0.003(4)
C142 0.026(5) 0.024(5) 0.028(5) -0.003(4) 0.002(4) -0.007(4)
C143 0.030(5) 0.034(5) 0.027(5) -0.003(4) 0.010(4) -0.001(4)
C144 0.025(5) 0.025(5) 0.041(5) -0.001(4) 0.010(4) 0.000(4)
C145 0.049(6) 0.036(5) 0.023(5) -0.004(4) 0.004(4) 0.005(4)
C146 0.028(5) 0.026(5) 0.030(5) 0.002(4) 0.002(4) 0.004(4)
C147 0.028(5) 0.061(7) 0.047(6) -0.013(5) -0.005(4) 0.006(5)
C148 0.050(6) 0.064(7) 0.076(7) -0.023(6) -0.019(5) 0.008(5)
C149 0.034(5) 0.096(8) 0.038(5) -0.014(5) -0.007(4) -0.003(5)
C150 0.073(7) 0.085(8) 0.057(7) 0.009(6) -0.007(6) 0.014(6)
C151 0.027(5) 0.018(4) 0.024(5) 0.002(3) 0.007(4) 0.002(4)
C152 0.024(5) 0.028(5) 0.045(5) -0.004(4) 0.011(4) -0.003(4)
C153 0.028(5) 0.031(5) 0.013(4) -0.004(3) 0.006(4) -0.001(4)
C154 0.020(4) 0.033(5) 0.023(5) -0.005(4) 0.000(4) 0.001(4)
C155 0.023(5) 0.033(5) 0.043(5) -0.004(4) 0.010(4) -0.001(4)
C156 0.038(5) 0.029(5) 0.028(4) -0.005(4) 0.016(4) 0.004(4)
C157 0.031(5) 0.036(5) 0.038(5) -0.002(4) 0.013(4) 0.003(4)
C158 0.036(5) 0.077(7) 0.041(5) 0.002(5) 0.011(4) -0.009(5)
C159 0.036(5) 0.055(6) 0.055(6) -0.016(5) 0.004(4) -0.007(5)
C160 0.037(5) 0.070(7) 0.056(6) -0.008(5) 0.012(5) 0.000(5)
C161 0.019(4) 0.021(4) 0.027(5) 0.008(4) 0.002(4) 0.000(4)
C162 0.030(5) 0.020(4) 0.023(5) 0.003(4) 0.003(4) -0.001(4)
C163 0.035(5) 0.025(5) 0.036(5) -0.001(4) 0.018(4) -0.002(4)
C164 0.029(5) 0.051(6) 0.016(4) -0.010(4) 0.001(4) -0.008(4)
C165 0.024(5) 0.029(5) 0.035(5) -0.001(4) 0.008(4) -0.001(4)
C166 0.027(5) 0.030(5) 0.039(5) 0.004(4) 0.011(4) 0.006(4)
C167 0.032(5) 0.056(5) 0.027(4) -0.006(4) 0.001(4) 0.007(4)
C168 0.121(9) 0.068(7) 0.127(10) -0.007(7) -0.045(8) 0.024(7)
C169 0.082(7) 0.194(12) 0.059(6) -0.039(7) 0.015(6) 0.017(8)
C170 0.090(8) 0.147(10) 0.080(8) 0.018(7) 0.008(6) -0.049(7)
C171 0.027(5) 0.020(4) 0.038(5) 0.002(4) 0.012(4) -0.002(4)
C172 0.020(5) 0.025(5) 0.025(5) -0.007(4) 0.001(4) 0.001(4)
C173 0.044(5) 0.038(5) 0.027(5) -0.003(4) 0.017(4) 0.006(4)
C174 0.029(5) 0.047(5) 0.026(5) -0.009(4) 0.016(4) -0.002(4)
C175 0.034(5) 0.033(5) 0.045(6) -0.006(4) 0.015(4) 0.005(4)
C176 0.031(5) 0.046(5) 0.021(4) -0.005(4) 0.004(4) -0.002(4)
C177 0.015(5) 0.065(6) 0.046(5) -0.015(5) 0.006(4) -0.007(4)
C178 0.038(5) 0.096(8) 0.060(6) -0.020(6) 0.012(5) 0.006(5)
C179 0.030(5) 0.102(8) 0.059(6) -0.013(6) 0.017(4) -0.007(5)
C180 0.033(5) 0.104(8) 0.071(7) -0.026(6) 0.008(5) -0.004(5)
C181 0.028(5) 0.022(4) 0.016(5) 0.004(3) 0.002(4) 0.003(4)
C182 0.029(5) 0.029(5) 0.029(5) 0.002(4) 0.002(4) -0.001(4)
C183 0.032(5) 0.031(5) 0.029(5) 0.002(4) 0.009(4) 0.004(4)
C184 0.017(4) 0.020(4) 0.029(5) 0.001(4) 0.004(4) -0.006(4)
C185 0.026(5) 0.016(4) 0.037(5) -0.003(4) 0.009(4) -0.004(4)
C186 0.020(5) 0.019(4) 0.029(5) -0.002(4) 0.006(4) -0.003(4)
C187 0.032(5) 0.013(4) 0.025(5) 0.004(3) 0.013(4) 0.004(4)
C188 0.032(5) 0.010(4) 0.032(5) 0.005(3) 0.011(4) 0.002(4)
C189 0.030(5) 0.018(4) 0.017(4) 0.002(3) 0.005(4) 0.001(4)
C190 0.024(5) 0.018(4) 0.027(5) 0.001(3) 0.005(4) 0.006(4)
C191 0.028(5) 0.024(5) 0.034(5) 0.004(4) 0.010(4) 0.001(4)
C192 0.028(5) 0.024(5) 0.031(5) 0.001(4) 0.010(4) 0.000(4)
C193 0.025(5) 0.036(5) 0.032(5) 0.002(4) 0.003(4) -0.003(4)
C194 0.027(5) 0.032(5) 0.033(5) 0.003(4) 0.007(4) 0.003(4)
C195 0.025(4) 0.038(5) 0.044(5) -0.005(4) 0.017(4) -0.004(4)
C196 0.026(5) 0.034(5) 0.026(5) -0.007(4) 0.002(4) -0.003(4)
C197 0.035(5) 0.056(6) 0.036(5) -0.008(5) 0.013(4) -0.007(4)
C198 0.073(7) 0.157(12) 0.054(7) 0.010(7) 0.024(6) -0.005(8)
C199 0.124(9) 0.076(8) 0.120(9) -0.026(7) 0.085(7) -0.010(7)
C200 0.072(7) 0.128(10) 0.102(8) -0.048(7) 0.059(6) -0.042(7)
C201 0.022(5) 0.016(4) 0.036(5) 0.000(4) 0.004(4) 0.012(4)
C202 0.033(5) 0.020(5) 0.024(5) 0.002(4) 0.002(4) 0.001(4)
C203 0.034(5) 0.027(5) 0.041(6) 0.010(4) 0.014(4) 0.004(4)
C204 0.026(5) 0.036(5) 0.027(5) 0.004(4) 0.008(4) -0.001(4)
C205 0.043(5) 0.026(5) 0.027(5) -0.001(4) 0.007(4) -0.001(4)
C206 0.030(5) 0.026(5) 0.031(5) 0.001(4) 0.007(4) 0.007(4)
C207 0.039(5) 0.053(6) 0.042(6) 0.002(5) 0.011(4) -0.004(5)
C208 0.076(7) 0.147(11) 0.048(6) -0.011(7) 0.028(5) -0.008(7)
C209 0.107(8) 0.076(8) 0.054(6) 0.007(6) 0.038(6) 0.003(7)
C210 0.072(7) 0.094(8) 0.054(6) -0.005(6) 0.035(5) -0.003(6)

loop_
_atom_type_symbol
_atom_type_description
_atom_type_scat_dispersion_real
_atom_type_scat_dispersion_imag
_atom_type_scat_source
C C 0.0033 0.0016 'International Tables Vol C Tables 4.2.6.8 and 6.1.1.4'
H H 0.0000 0.0000 'International Tables Vol C Tables 4.2.6.8 and 6.1.1.4'
N N 0.0061 0.0033 'International Tables Vol C Tables 4.2.6.8 and 6.1.1.4'

loop_
_geom_angle_atom_site_label_1
_geom_angle_atom_site_label_2
_geom_angle_atom_site_label_3
_geom_angle
_geom_angle_site_symmetry_1
_geom_angle_site_symmetry_3
C1 N1 C4 111.9(7) . .
C9 N2 C6 100.4(7) . .
C14 N3 C11 112.2(7) . .
C19 N4 C16 100.9(6) . .
C64 N5 C61 111.8(6) . .
C69 N6 C66 101.5(6) . .
C74 N7 C71 110.9(6) . .
C79 N8 C76 101.6(6) . .
C124 N9 C121 112.3(6) . .
C129 N10 C126 102.8(5) . .
C131 N11 C134 110.2(6) . .
C136 N12 C139 101.2(5) . .
C184 N13 C181 112.0(5) . .
C186 N14 C189 102.4(6) . .
N1 C1 C20 118.9(7) . .
N1 C1 C2 105.6(7) . .
C20 C1 C2 135.6(8) . .
C3 C2 C1 108.6(7) . .
C2 C3 C4 108.9(7) . .
N1 C4 C5 118.2(7) . .
N1 C4 C3 104.9(7) . .
C5 C4 C3 136.6(8) . .
C6 C5 C4 125.6(8) . .
C6 C5 C21 104.5(7) . .
C4 C5 C21 129.6(8) . .
C5 C6 N2 133.1(8) . .
C5 C6 C7 111.9(8) . .
N2 C6 C7 114.9(7) . .
C8 C7 C22 149.2(8) . .
C8 C7 C6 104.1(7) . .
C22 C7 C6 106.1(7) . .
C7 C8 C32 149.6(9) . .
C7 C8 C9 104.7(7) . .
C32 C8 C9 105.5(8) . .
N2 C9 C10 134.2(8) . .
N2 C9 C8 116.0(8) . .
C10 C9 C8 109.7(7) . .
C9 C10 C11 122.2(8) . .
C9 C10 C31 107.1(8) . .
C11 C10 C31 130.5(8) . .
N3 C11 C12 105.6(8) . .
N3 C11 C10 119.7(8) . .
C12 C11 C10 134.5(9) . .
C13 C12 C11 107.3(8) . .
C12 C13 C14 111.0(8) . .
N3 C14 C15 119.4(7) . .
N3 C14 C13 103.8(8) . .
C15 C14 C13 136.8(8) . .
C16 C15 C14 123.5(8) . .
C16 C15 C41 106.4(7) . .
C14 C15 C41 130.0(7) . .
N4 C16 C15 132.9(8) . .
N4 C16 C17 116.0(7) . .
C15 C16 C17 111.2(7) . .
C18 C17 C16 104.8(7) . .
C18 C17 C42 148.8(8) . .
C16 C17 C42 106.2(7) . .
C17 C18 C52 149.1(8) . .
C17 C18 C19 104.4(7) . .
C52 C18 C19 106.6(6) . .
N4 C19 C20 135.5(7) . .
N4 C19 C18 114.0(7) . .
C20 C19 C18 110.5(7) . .
C19 C20 C1 123.1(7) . .
C19 C20 C51 106.8(7) . .
C1 C20 C51 130.2(7) . .
C26 C21 C22 118.1(8) . .
C26 C21 C5 132.8(8) . .
C22 C21 C5 108.8(7) . .
C23 C22 C21 121.8(8) . .
C23 C22 C7 129.7(8) . .
C21 C22 C7 108.4(7) . .
C22 C23 C24 120.6(8) . .
C23 C24 C25 118.2(8) . .
C23 C24 C27 122.5(8) . .
C25 C24 C27 119.3(9) . .
C26 C25 C24 121.0(9) . .
C21 C26 C25 120.1(8) . .
C28 C27 C30 120.5(11) . .
C28 C27 C24 109.8(10) . .
C30 C27 C24 114.5(9) . .
C28 C27 C29 98.1(11) . .
C30 C27 C29 104.0(9) . .
C24 C27 C29 107.6(9) . .
C36 C31 C32 118.9(9) . .
C36 C31 C10 133.4(10) . .
C32 C31 C10 107.5(8) . .
C31 C32 C33 121.4(9) . .
C31 C32 C8 110.1(8) . .
C33 C32 C8 128.4(9) . .
C34 C33 C32 120.4(9) . .
C35 C34 C33 116.3(10) . .
C35 C34 C37 124.2(9) . .
C33 C34 C37 119.4(10) . .
C34 C35 C36 124.3(9) . .
C31 C36 C35 118.7(10) . .
C39 C37 C34 114.3(11) . .
C39 C37 C38 104.6(13) . .
C34 C37 C38 110.8(10) . .
C39 C37 C40 111.2(10) . .
C34 C37 C40 108.7(10) . .
C38 C37 C40 107.0(11) . .
C46 C41 C42 118.7(8) . .
C46 C41 C15 132.6(8) . .
C42 C41 C15 108.5(7) . .
C43 C42 C41 121.3(7) . .
C43 C42 C17 131.0(8) . .
C41 C42 C17 107.6(7) . .
C42 C43 C44 120.0(8) . .
C45 C44 C43 117.0(8) . .
C45 C44 C47 121.9(8) . .
C43 C44 C47 121.1(8) . .
C44 C45 C46 124.4(8) . .
C41 C46 C45 118.3(8) . .
C50 C47 C44 112.7(7) . .
C50 C47 C48 111.7(8) . .
C44 C47 C48 105.2(7) . .
C50 C47 C49 107.8(8) . .
C44 C47 C49 111.2(7) . .
C48 C47 C49 108.2(7) . .
C56 C51 C52 118.8(7) . .
C56 C51 C20 131.7(7) . .
C52 C51 C20 109.5(7) . .
C53 C52 C51 120.7(7) . .
C53 C52 C18 132.7(7) . .
C51 C52 C18 106.6(7) . .
C52 C53 C54 120.3(7) . .
C55 C54 C53 118.0(7) . .
C55 C54 C57 121.3(7) . .
C53 C54 C57 120.3(7) . .
C54 C55 C56 123.2(7) . .
C51 C56 C55 118.9(7) . .
C59 C57 C54 108.3(7) . .
C59 C57 C58 111.3(8) . .
C54 C57 C58 111.4(7) . .
C59 C57 C60 108.8(8) . .
C54 C57 C60 110.2(7) . .
C58 C57 C60 106.8(8) . .
N5 C61 C80 118.7(6) . .
N5 C61 C62 106.0(6) . .
C80 C61 C62 135.3(7) . .
C63 C62 C61 108.8(6) . .
C62 C63 C64 107.8(7) . .
N5 C64 C65 120.5(6) . .
N5 C64 C63 105.7(6) . .
C65 C64 C63 133.8(7) . .
C66 C65 C64 121.9(6) . .
C66 C65 C81 105.7(6) . .
C64 C65 C81 132.2(7) . .
N6 C66 C65 135.3(6) . .
N6 C66 C67 113.5(6) . .
C65 C66 C67 111.0(6) . .
C68 C67 C82 150.3(7) . .
C68 C67 C66 104.6(6) . .
C82 C67 C66 105.1(6) . .
C67 C68 C69 105.1(6) . .
C67 C68 C92 148.7(7) . .
C69 C68 C92 106.2(7) . .
N6 C69 C70 133.2(7) . .
N6 C69 C68 115.2(6) . .
C70 C69 C68 111.6(6) . .
C71 C70 C69 122.8(6) . .
C71 C70 C91 132.0(7) . .
C69 C70 C91 105.1(6) . .
N7 C71 C70 120.3(7) . .
N7 C71 C72 105.0(6) . .
C70 C71 C72 134.7(7) . .
C73 C72 C71 108.5(7) . .
C72 C73 C74 108.8(7) . .
N7 C74 C75 118.0(6) . .
N7 C74 C73 106.8(6) . .
C75 C74 C73 135.2(7) . .
C76 C75 C74 124.0(7) . .
C76 C75 C101 106.1(6) . .
C74 C75 C101 129.8(7) . .
N8 C76 C75 134.0(7) . .
N8 C76 C77 113.6(6) . .
C75 C76 C77 112.3(7) . .
C78 C77 C76 105.0(6) . .
C78 C77 C102 148.4(7) . .
C76 C77 C102 106.3(6) . .
C77 C78 C79 104.3(6) . .
C77 C78 C112 149.1(7) . .
C79 C78 C112 106.5(6) . .
N8 C79 C80 132.9(7) . .
N8 C79 C78 115.4(6) . .
C80 C79 C78 111.5(6) . .
C61 C80 C79 124.4(7) . .
C61 C80 C111 131.0(7) . .
C79 C80 C111 104.5(6) . .
C86 C81 C82 117.5(7) . .
C86 C81 C65 132.8(7) . .
C82 C81 C65 109.7(6) . .
C83 C82 C81 121.2(7) . .
C83 C82 C67 130.2(7) . .
C81 C82 C67 108.4(7) . .
C82 C83 C84 121.3(7) . .
C85 C84 C83 117.8(7) . .
C85 C84 C87 121.6(7) . .
C83 C84 C87 120.6(7) . .
C84 C85 C86 121.0(7) . .
C81 C86 C85 120.7(7) . .
C84 C87 C90 107.8(6) . .
C84 C87 C89 112.9(7) . .
C90 C87 C89 107.5(7) . .
C84 C87 C88 112.1(7) . .
C90 C87 C88 107.0(7) . .
C89 C87 C88 109.3(7) . .
C96 C91 C92 118.7(7) . .
C96 C91 C70 132.0(7) . .
C92 C91 C70 109.3(6) . .
C93 C92 C91 120.7(7) . .
C93 C92 C68 131.6(7) . .
C91 C92 C68 107.7(6) . .
C92 C93 C94 120.1(8) . .
C95 C94 C93 118.6(7) . .
C95 C94 C97 120.8(8) . .
C93 C94 C97 120.4(8) . .
C94 C95 C96 122.3(7) . .
C91 C96 C95 119.5(7) . .
C98 C97 C100 113.2(10) . .
C98 C97 C99 106.5(9) . .
C100 C97 C99 103.0(10) . .
C98 C97 C94 110.3(8) . .
C100 C97 C94 113.6(8) . .
C99 C97 C94 109.8(7) . .
C106 C101 C102 118.7(7) . .
C106 C101 C75 132.8(7) . .
C102 C101 C75 108.1(6) . .
C103 C102 C77 133.8(7) . .
C103 C102 C101 118.9(7) . .
C77 C102 C101 107.2(6) . .
C104 C103 C102 122.0(7) . .
C103 C104 C105 117.7(7) . .
C103 C104 C107 121.0(7) . .
C105 C104 C107 121.3(7) . .
C106 C105 C104 121.8(7) . .
C101 C106 C105 120.8(7) . .
C104 C107 C109 115.0(7) . .
C104 C107 C108 108.9(7) . .
C109 C107 C108 108.9(8) . .
C104 C107 C110 109.3(7) . .
C109 C107 C110 107.2(8) . .
C108 C107 C110 107.3(8) . .
C116 C111 C112 119.5(7) . .
C116 C111 C80 131.2(7) . .
C112 C111 C80 109.1(6) . .
C113 C112 C111 121.8(6) . .
C113 C112 C78 129.9(6) . .
C111 C112 C78 108.2(6) . .
C112 C113 C114 120.3(7) . .
C113 C114 C115 116.3(6) . .
C113 C114 C117 123.5(6) . .
C115 C114 C117 120.1(6) . .
C116 C115 C114 122.5(7) . .
C111 C116 C115 119.5(7) . .
C119 C117 C114 113.3(6) . .
C119 C117 C118 108.2(6) . .
C114 C117 C118 110.0(6) . .
C119 C117 C120 108.2(6) . .
C114 C117 C120 109.3(6) . .
C118 C117 C120 107.8(6) . .
N9 C121 C140 121.1(6) . .
N9 C121 C122 104.2(6) . .
C140 C121 C122 134.7(7) . .
C123 C122 C121 109.2(6) . .
C122 C123 C124 107.5(6) . .
N9 C124 C125 119.3(6) . .
N9 C124 C123 106.8(6) . .
C125 C124 C123 133.9(7) . .
C126 C125 C124 122.5(7) . .
C126 C125 C141 105.9(6) . .
C124 C125 C141 131.5(6) . .
N10 C126 C125 135.5(6) . .
N10 C126 C127 112.8(6) . .
C125 C126 C127 111.6(6) . .
C128 C127 C126 105.4(6) . .
C128 C127 C142 149.0(7) . .
C126 C127 C142 105.6(6) . .
C127 C128 C152 149.1(7) . .
C127 C128 C129 105.5(6) . .
C152 C128 C129 105.2(6) . .
N10 C129 C130 135.0(6) . .
N10 C129 C128 113.3(6) . .
C130 C129 C128 111.6(6) . .
C129 C130 C131 122.3(6) . .
C129 C130 C151 106.6(6) . .
C131 C130 C151 131.1(7) . .
N11 C131 C132 106.7(6) . .
N11 C131 C130 119.1(6) . .
C132 C131 C130 134.2(7) . .
C133 C132 C131 108.7(6) . .
C132 C133 C134 107.9(6) . .
N11 C134 C133 106.5(6) . .
N11 C134 C135 117.8(6) . .
C133 C134 C135 135.7(7) . .
C136 C135 C134 123.1(6) . .
C136 C135 C162 106.0(6) . .
C134 C135 C162 130.7(7) . .
N12 C136 C135 133.9(6) . .
N12 C136 C137 114.9(6) . .
C135 C136 C137 111.1(6) . .
C138 C137 C136 105.2(6) . .
C138 C137 C161 148.0(7) . .
C136 C137 C161 106.4(6) . .
C137 C138 C139 104.8(6) . .
C137 C138 C172 147.9(7) . .
C139 C138 C172 107.3(6) . .
N12 C139 C140 135.6(6) . .
N12 C139 C138 113.8(6) . .
C140 C139 C138 110.5(6) . .
C121 C140 C139 121.4(6) . .
C121 C140 C171 133.5(7) . .
C139 C140 C171 105.0(6) . .
C146 C141 C142 118.5(6) . .
C146 C141 C125 131.8(7) . .
C142 C141 C125 109.6(6) . .
C143 C142 C141 122.5(6) . .
C143 C142 C127 130.2(7) . .
C141 C142 C127 107.1(6) . .
C142 C143 C144 119.5(7) . .
C145 C144 C143 117.5(7) . .
C145 C144 C147 120.2(7) . .
C143 C144 C147 122.2(7) . .
C144 C145 C146 123.2(7) . .
C141 C146 C145 118.6(7) . .
C148 C147 C149 111.9(7) . .
C148 C147 C144 109.3(7) . .
C149 C147 C144 111.9(7) . .
C148 C147 C150 107.8(7) . .
C149 C147 C150 107.2(7) . .
C144 C147 C150 108.7(7) . .
C156 C151 C152 117.9(6) . .
C156 C151 C130 133.5(7) . .
C152 C151 C130 108.6(6) . .
C153 C152 C151 119.7(6) . .
C153 C152 C128 132.4(7) . .
C151 C152 C128 107.8(6) . .
C152 C153 C154 121.9(6) . .
C155 C154 C153 117.2(6) . .
C155 C154 C157 122.7(7) . .
C153 C154 C157 120.1(6) . .
C154 C155 C156 123.0(7) . .
C151 C156 C155 120.1(7) . .
C154 C157 C160 113.9(6) . .
C154 C157 C158 110.3(6) . .
C160 C157 C158 107.8(6) . .
C154 C157 C159 109.8(6) . .
C160 C157 C159 106.7(6) . .
C158 C157 C159 108.2(6) . .
C166 C161 C162 120.3(7) . .
C166 C161 C137 131.8(7) . .
C162 C161 C137 107.7(6) . .
C163 C162 C161 118.2(6) . .
C163 C162 C135 133.0(7) . .
C161 C162 C135 108.7(6) . .
C164 C163 C162 118.9(7) . .
C165 C164 C163 124.4(7) . .
C164 C165 C166 116.1(6) . .
C164 C165 C167 122.8(7) . .
C166 C165 C167 121.1(6) . .
C161 C166 C165 122.1(7) . .
C169 C167 C170 108.3(9) . .
C169 C167 C165 115.5(7) . .
C170 C167 C165 108.9(7) . .
C169 C167 C168 110.6(9) . .
C170 C167 C168 105.7(9) . .
C165 C167 C168 107.4(7) . .
C176 C171 C172 117.8(6) . .
C176 C171 C140 131.1(7) . .
C172 C171 C140 111.1(6) . .
C173 C172 C171 120.7(7) . .
C173 C172 C138 133.3(7) . .
C171 C172 C138 106.0(6) . .
C172 C173 C174 123.9(7) . .
C175 C174 C173 114.3(6) . .
C175 C174 C177 124.0(6) . .
C173 C174 C177 121.7(6) . .
C176 C175 C174 122.6(7) . .
C171 C176 C175 120.6(7) . .
C174 C177 C180 113.2(7) . .
C174 C177 C179 109.6(7) . .
C180 C177 C179 110.4(7) . .
C174 C177 C178 108.6(7) . .
C180 C177 C178 107.4(7) . .
C179 C177 C178 107.4(7) . .
N13 C181 C190 119.3(6) . 3_666
N13 C181 C182 105.3(6) . .
C190 C181 C182 135.4(7) 3_666 .
C183 C182 C181 108.1(6) . .
C182 C183 C184 108.3(6) . .
N13 C184 C185 118.4(6) . .
N13 C184 C183 106.2(6) . .
C185 C184 C183 135.3(7) . .
C186 C185 C184 123.3(6) . .
C186 C185 C191 106.4(6) . .
C184 C185 C191 130.2(6) . .
N14 C186 C185 135.5(7) . .
N14 C186 C187 114.0(6) . .
C185 C186 C187 110.4(6) . .
C188 C187 C192 148.4(7) . .
C188 C187 C186 104.3(6) . .
C192 C187 C186 107.3(6) . .
C187 C188 C202 146.7(7) . .
C187 C188 C189 104.7(6) . .
C202 C188 C189 108.4(6) . .
N14 C189 C190 135.3(7) . .
N14 C189 C188 114.6(6) . .
C190 C189 C188 110.1(6) . .
C189 C190 C181 122.5(6) . 3_666
C189 C190 C201 105.7(6) . .
C181 C190 C201 131.6(6) 3_666 .
C196 C191 C192 116.9(7) . .
C196 C191 C185 133.7(7) . .
C192 C191 C185 109.4(6) . .
C193 C192 C191 121.8(6) . .
C193 C192 C187 131.7(7) . .
C191 C192 C187 106.5(6) . .
C194 C193 C192 119.4(7) . .
C195 C194 C193 119.5(7) . .
C195 C194 C197 123.3(7) . .
C193 C194 C197 117.2(7) . .
C194 C195 C196 122.9(7) . .
C195 C196 C191 119.5(7) . .
C199 C197 C198 111.7(8) . .
C199 C197 C200 107.2(8) . .
C198 C197 C200 107.2(8) . .
C199 C197 C194 108.2(7) . .
C198 C197 C194 110.9(7) . .
C200 C197 C194 111.6(7) . .
C206 C201 C202 119.1(7) . .
C206 C201 C190 131.9(7) . .
C202 C201 C190 109.0(6) . .
C203 C202 C201 121.0(7) . .
C203 C202 C188 132.3(7) . .
C201 C202 C188 106.7(6) . .
C202 C203 C204 121.5(7) . .
C203 C204 C205 115.8(7) . .
C203 C204 C207 121.7(7) . .
C205 C204 C207 122.5(7) . .
C206 C205 C204 123.9(7) . .
C201 C206 C205 118.7(7) . .
C210 C207 C209 108.5(7) . .
C210 C207 C204 111.8(7) . .
C209 C207 C204 108.5(7) . .
C210 C207 C208 111.0(8) . .
C209 C207 C208 104.2(8) . .
C204 C207 C208 112.3(7) . .

loop_
_geom_bond_atom_site_label_1
_geom_bond_atom_site_label_2
_geom_bond_distance
_geom_bond_site_symmetry_2
N1 C1 1.363(9) .
N1 C4 1.392(10) .
N2 C9 1.373(10) .
N2 C6 1.387(10) .
N3 C14 1.374(10) .
N3 C11 1.380(10) .
N4 C19 1.368(9) .
N4 C16 1.370(9) .
N5 C64 1.362(9) .
N5 C61 1.375(8) .
N6 C69 1.347(8) .
N6 C66 1.367(9) .
N7 C74 1.365(9) .
N7 C71 1.383(8) .
N8 C79 1.345(8) .
N8 C76 1.375(9) .
N9 C124 1.368(8) .
N9 C121 1.370(8) .
N10 C129 1.359(9) .
N10 C126 1.372(8) .
N11 C131 1.362(8) .
N11 C134 1.377(8) .
N12 C136 1.353(8) .
N12 C139 1.389(9) .
N13 C184 1.365(8) .
N13 C181 1.379(8) .
N14 C186 1.361(8) .
N14 C189 1.361(8) .
C1 C20 1.397(10) .
C1 C2 1.429(10) .
C2 C3 1.366(10) .
C3 C4 1.422(11) .
C4 C5 1.397(11) .
C5 C6 1.385(11) .
C5 C21 1.504(11) .
C6 C7 1.458(11) .
C7 C8 1.399(12) .
C7 C22 1.432(11) .
C8 C32 1.433(12) .
C8 C9 1.440(11) .
C9 C10 1.398(11) .
C10 C11 1.435(12) .
C10 C31 1.458(12) .
C11 C12 1.416(12) .
C12 C13 1.359(12) .
C13 C14 1.409(11) .
C14 C15 1.403(11) .
C15 C16 1.403(10) .
C15 C41 1.480(11) .
C16 C17 1.446(11) .
C17 C18 1.372(10) .
C17 C42 1.470(11) .
C18 C52 1.467(11) .
C18 C19 1.490(10) .
C19 C20 1.384(10) .
C20 C51 1.488(10) .
C21 C26 1.385(11) .
C21 C22 1.414(10) .
C22 C23 1.356(11) .
C23 C24 1.398(12) .
C24 C25 1.401(12) .
C24 C27 1.532(13) .
C25 C26 1.395(11) .
C27 C28 1.417(15) .
C27 C30 1.437(14) .
C27 C29 1.627(16) .
C31 C36 1.361(11) .
C31 C32 1.388(12) .
C32 C33 1.425(12) .
C33 C34 1.409(12) .
C34 C35 1.345(14) .
C34 C37 1.525(14) .
C35 C36 1.449(13) .
C37 C39 1.446(16) .
C37 C38 1.531(17) .
C37 C40 1.553(15) .
C41 C46 1.392(11) .
C41 C42 1.436(11) .
C42 C43 1.373(11) .
C43 C44 1.431(11) .
C44 C45 1.378(11) .
C44 C47 1.524(12) .
C45 C46 1.394(12) .
C47 C50 1.510(12) .
C47 C48 1.541(12) .
C47 C49 1.554(11) .
C51 C56 1.366(10) .
C51 C52 1.445(10) .
C52 C53 1.380(10) .
C53 C54 1.411(10) .
C54 C55 1.365(10) .
C54 C57 1.517(10) .
C55 C56 1.421(10) .
C57 C59 1.515(12) .
C57 C58 1.528(12) .
C57 C60 1.541(12) .
C61 C80 1.389(10) .
C61 C62 1.416(9) .
C62 C63 1.369(10) .
C63 C64 1.442(10) .
C64 C65 1.407(10) .
C65 C66 1.397(9) .
C65 C81 1.470(10) .
C66 C67 1.472(10) .
C67 C68 1.352(10) .
C67 C82 1.456(10) .
C68 C69 1.449(10) .
C68 C92 1.482(10) .
C69 C70 1.410(10) .
C70 C71 1.398(10) .
C70 C91 1.505(10) .
C71 C72 1.458(10) .
C72 C73 1.341(10) .
C73 C74 1.426(9) .
C74 C75 1.408(10) .
C75 C76 1.388(10) .
C75 C101 1.492(10) .
C76 C77 1.457(10) .
C77 C78 1.372(10) .
C77 C102 1.459(10) .
C78 C79 1.451(10) .
C78 C112 1.482(9) .
C79 C80 1.415(10) .
C80 C111 1.536(10) .
C81 C86 1.395(10) .
C81 C82 1.409(10) .
C82 C83 1.390(10) .
C83 C84 1.396(10) .
C84 C85 1.389(10) .
C84 C87 1.531(11) .
C85 C86 1.415(10) .
C87 C90 1.537(11) .
C87 C89 1.548(11) .
C87 C88 1.549(11) .
C91 C96 1.367(9) .
C91 C92 1.417(10) .
C92 C93 1.379(10) .
C93 C94 1.395(10) .
C94 C95 1.357(11) .
C94 C97 1.554(11) .
C95 C96 1.402(10) .
C97 C98 1.466(13) .
C97 C100 1.475(14) .
C97 C99 1.515(13) .
C101 C106 1.342(10) .
C101 C102 1.467(10) .
C102 C103 1.396(10) .
C103 C104 1.372(10) .
C104 C105 1.407(10) .
C104 C107 1.502(11) .
C105 C106 1.406(10) .
C107 C109 1.528(11) .
C107 C108 1.550(13) .
C107 C110 1.578(12) .
C111 C116 1.358(9) .
C111 C112 1.402(9) .
C112 C113 1.373(9) .
C113 C114 1.413(10) .
C114 C115 1.418(10) .
C114 C117 1.514(10) .
C115 C116 1.397(9) .
C117 C119 1.513(10) .
C117 C118 1.531(10) .
C117 C120 1.543(10) .
C121 C140 1.388(9) .
C121 C122 1.456(9) .
C122 C123 1.368(9) .
C123 C124 1.424(10) .
C124 C125 1.417(10) .
C125 C126 1.386(9) .
C125 C141 1.493(9) .
C126 C127 1.473(9) .
C127 C128 1.349(10) .
C127 C142 1.482(10) .
C128 C152 1.466(10) .
C128 C129 1.471(9) .
C129 C130 1.397(10) .
C130 C131 1.428(9) .
C130 C151 1.470(10) .
C131 C132 1.399(9) .
C132 C133 1.366(9) .
C133 C134 1.403(9) .
C134 C135 1.431(10) .
C135 C136 1.394(9) .
C135 C162 1.479(9) .
C136 C137 1.440(9) .
C137 C138 1.372(9) .
C137 C161 1.455(10) .
C138 C139 1.444(9) .
C138 C172 1.446(10) .
C139 C140 1.410(9) .
C140 C171 1.450(10) .
C141 C146 1.371(9) .
C141 C142 1.428(9) .
C142 C143 1.373(9) .
C143 C144 1.420(10) .
C144 C145 1.383(10) .
C144 C147 1.536(10) .
C145 C146 1.427(10) .
C147 C148 1.514(11) .
C147 C149 1.532(11) .
C147 C150 1.565(12) .
C151 C156 1.385(9) .
C151 C152 1.454(10) .
C152 C153 1.387(9) .
C153 C154 1.394(9) .
C154 C155 1.391(9) .
C154 C157 1.507(10) .
C155 C156 1.393(10) .
C157 C160 1.544(10) .
C157 C158 1.545(10) .
C157 C159 1.546(10) .
C161 C166 1.375(9) .
C161 C162 1.420(9) .
C162 C163 1.394(9) .
C163 C164 1.392(9) .
C164 C165 1.366(10) .
C165 C166 1.407(10) .
C165 C167 1.528(10) .
C167 C169 1.474(11) .
C167 C170 1.504(12) .
C167 C168 1.548(13) .
C171 C176 1.393(10) .
C171 C172 1.424(9) .
C172 C173 1.347(9) .
C173 C174 1.429(10) .
C174 C175 1.417(10) .
C174 C177 1.504(10) .
C175 C176 1.399(10) .
C177 C180 1.517(11) .
C177 C179 1.536(12) .
C177 C178 1.542(12) .
C181 C190 1.396(9) 3_666
C181 C182 1.434(10) .
C182 C183 1.382(10) .
C183 C184 1.420(9) .
C184 C185 1.409(10) .
C185 C186 1.392(9) .
C185 C191 1.488(10) .
C186 C187 1.469(9) .
C187 C188 1.391(10) .
C187 C192 1.461(10) .
C188 C202 1.444(10) .
C188 C189 1.452(9) .
C189 C190 1.389(9) .
C190 C181 1.396(9) 3_666
C190 C201 1.511(10) .
C191 C196 1.400(10) .
C191 C192 1.439(10) .
C192 C193 1.390(10) .
C193 C194 1.380(10) .
C194 C195 1.372(10) .
C194 C197 1.546(10) .
C195 C196 1.390(10) .
C197 C199 1.491(12) .
C197 C198 1.501(12) .
C197 C200 1.540(11) .
C201 C206 1.370(9) .
C201 C202 1.423(10) .
C202 C203 1.365(10) .
C203 C204 1.404(10) .
C204 C205 1.405(10) .
C204 C207 1.520(10) .
C205 C206 1.388(9) .
C207 C210 1.506(12) .
C207 C209 1.511(12) .
C207 C208 1.552(12) .

loop_
_geom_torsion_atom_site_label_1
_geom_torsion_atom_site_label_2
_geom_torsion_atom_site_label_3
_geom_torsion_atom_site_label_4
_geom_torsion
_geom_torsion_site_symmetry_1
_geom_torsion_site_symmetry_4
C4 N1 C1 C20 -177.6(6) . .
C4 N1 C1 C2 1.4(8) . .
N1 C1 C2 C3 -1.7(8) . .
C20 C1 C2 C3 177.0(8) . .
C1 C2 C3 C4 1.4(8) . .
C1 N1 C4 C5 174.0(6) . .
C1 N1 C4 C3 -0.6(8) . .
C2 C3 C4 N1 -0.6(8) . .
C2 C3 C4 C5 -173.6(9) . .
N1 C4 C5 C6 1.5(12) . .
C3 C4 C5 C6 173.9(8) . .
N1 C4 C5 C21 -172.7(7) . .
C3 C4 C5 C21 -0.3(15) . .
C4 C5 C6 N2 1.8(14) . .
C21 C5 C6 N2 177.2(8) . .
C4 C5 C6 C7 -174.3(7) . .
C21 C5 C6 C7 1.1(8) . .
C9 N2 C6 C5 -175.0(9) . .
C9 N2 C6 C7 1.0(8) . .
C5 C6 C7 C8 175.4(7) . .
N2 C6 C7 C8 -1.4(9) . .
C5 C6 C7 C22 1.6(9) . .
N2 C6 C7 C22 -175.2(6) . .
C22 C7 C8 C32 -4(3) . .
C6 C7 C8 C32 -172.6(14) . .
C22 C7 C8 C9 169.5(12) . .
C6 C7 C8 C9 1.1(8) . .
C6 N2 C9 C10 174.8(9) . .
C6 N2 C9 C8 -0.2(9) . .
C7 C8 C9 N2 -0.6(9) . .
C32 C8 C9 N2 176.1(7) . .
C7 C8 C9 C10 -176.8(7) . .
C32 C8 C9 C10 -0.1(9) . .
N2 C9 C10 C11 0.2(14) . .
C8 C9 C10 C11 175.5(7) . .
N2 C9 C10 C31 -176.6(8) . .
C8 C9 C10 C31 -1.3(9) . .
C14 N3 C11 C12 0.0(9) . .
C14 N3 C11 C10 -175.0(7) . .
C9 C10 C11 N3 -4.2(12) . .
C31 C10 C11 N3 171.8(8) . .
C9 C10 C11 C12 -177.5(9) . .
C31 C10 C11 C12 -1.5(16) . .
N3 C11 C12 C13 2.5(9) . .
C10 C11 C12 C13 176.5(9) . .
C11 C12 C13 C14 -4.2(10) . .
C11 N3 C14 C15 177.5(7) . .
C11 N3 C14 C13 -2.4(8) . .
C12 C13 C14 N3 4.1(9) . .
C12 C13 C14 C15 -175.8(9) . .
N3 C14 C15 C16 -3.7(11) . .
C13 C14 C15 C16 176.1(9) . .
N3 C14 C15 C41 -179.2(7) . .
C13 C14 C15 C41 0.6(15) . .
C19 N4 C16 C15 178.6(8) . .
C19 N4 C16 C17 -2.1(8) . .
C14 C15 C16 N4 3.5(13) . .
C41 C15 C16 N4 179.9(7) . .
C14 C15 C16 C17 -175.9(7) . .
C41 C15 C16 C17 0.5(8) . .
N4 C16 C17 C18 1.4(9) . .
C15 C16 C17 C18 -179.1(6) . .
N4 C16 C17 C42 178.4(6) . .
C15 C16 C17 C42 -2.1(8) . .
C16 C17 C18 C52 178.0(12) . .
C42 C17 C18 C52 3(2) . .
C16 C17 C18 C19 0.0(8) . .
C42 C17 C18 C19 -174.5(12) . .
C16 N4 C19 C20 178.9(9) . .
C16 N4 C19 C18 2.0(8) . .
C17 C18 C19 N4 -1.3(8) . .
C52 C18 C19 N4 179.8(6) . .
C17 C18 C19 C20 -179.0(6) . .
C52 C18 C19 C20 2.1(8) . .
N4 C19 C20 C1 -0.4(14) . .
C18 C19 C20 C1 176.6(6) . .
N4 C19 C20 C51 -179.5(8) . .
C18 C19 C20 C51 -2.5(8) . .
N1 C1 C20 C19 3.9(11) . .
C2 C1 C20 C19 -174.7(8) . .
N1 C1 C20 C51 -177.2(7) . .
C2 C1 C20 C51 4.2(14) . .
C6 C5 C21 C26 -177.6(8) . .
C4 C5 C21 C26 -2.4(14) . .
C6 C5 C21 C22 -3.5(8) . .
C4 C5 C21 C22 171.6(7) . .
C26 C21 C22 C23 -0.3(11) . .
C5 C21 C22 C23 -175.3(7) . .
C26 C21 C22 C7 179.7(7) . .
C5 C21 C22 C7 4.6(8) . .
C8 C7 C22 C23 8(2) . .
C6 C7 C22 C23 176.1(8) . .
C8 C7 C22 C21 -172.1(12) . .
C6 C7 C22 C21 -3.8(8) . .
C21 C22 C23 C24 1.7(12) . .
C7 C22 C23 C24 -178.2(8) . .
C22 C23 C24 C25 -3.0(13) . .
C22 C23 C24 C27 177.2(8) . .
C23 C24 C25 C26 2.9(13) . .
C27 C24 C25 C26 -177.3(8) . .
C22 C21 C26 C25 0.2(12) . .
C5 C21 C26 C25 173.8(8) . .
C24 C25 C26 C21 -1.6(13) . .
C23 C24 C27 C28 -62.0(14) . .
C25 C24 C27 C28 118.2(12) . .
C23 C24 C27 C30 158.7(10) . .
C25 C24 C27 C30 -21.1(14) . .
C23 C24 C27 C29 43.7(12) . .
C25 C24 C27 C29 -136.1(10) . .
C9 C10 C31 C36 176.3(9) . .
C11 C10 C31 C36 -0.2(16) . .
C9 C10 C31 C32 2.3(9) . .
C11 C10 C31 C32 -174.1(8) . .
C36 C31 C32 C33 0.4(13) . .
C10 C31 C32 C33 175.4(8) . .
C36 C31 C32 C8 -177.4(8) . .
C10 C31 C32 C8 -2.5(10) . .
C7 C8 C32 C31 175.4(13) . .
C9 C8 C32 C31 1.7(10) . .
C7 C8 C32 C33 -2(2) . .
C9 C8 C32 C33 -176.0(8) . .
C31 C32 C33 C34 -1.7(14) . .
C8 C32 C33 C34 175.7(9) . .
C32 C33 C34 C35 2.7(14) . .
C32 C33 C34 C37 -179.9(9) . .
C33 C34 C35 C36 -2.6(16) . .
C37 C34 C35 C36 -179.9(10) . .
C32 C31 C36 C35 -0.2(13) . .
C10 C31 C36 C35 -173.6(9) . .
C34 C35 C36 C31 1.4(15) . .
C35 C34 C37 C39 91.7(15) . .
C33 C34 C37 C39 -85.5(14) . .
C35 C34 C37 C38 -150.5(12) . .
C33 C34 C37 C38 32.3(15) . .
C35 C34 C37 C40 -33.2(15) . .
C33 C34 C37 C40 149.6(10) . .
C16 C15 C41 C46 176.2(8) . .
C14 C15 C41 C46 -7.8(14) . .
C16 C15 C41 C42 1.4(8) . .
C14 C15 C41 C42 177.4(7) . .
C46 C41 C42 C43 3.8(11) . .
C15 C41 C42 C43 179.4(7) . .
C46 C41 C42 C17 -178.3(7) . .
C15 C41 C42 C17 -2.6(8) . .
C18 C17 C42 C43 -5.0(19) . .
C16 C17 C42 C43 -179.5(8) . .
C18 C17 C42 C41 177.3(12) . .
C16 C17 C42 C41 2.9(8) . .
C41 C42 C43 C44 0.8(11) . .
C17 C42 C43 C44 -176.6(8) . .
C42 C43 C44 C45 -3.7(11) . .
C42 C43 C44 C47 174.8(7) . .
C43 C44 C45 C46 2.3(13) . .
C47 C44 C45 C46 -176.1(8) . .
C42 C41 C46 C45 -5.1(11) . .
C15 C41 C46 C45 -179.5(8) . .
C44 C45 C46 C41 2.1(13) . .
C45 C44 C47 C50 -157.6(9) . .
C43 C44 C47 C50 24.0(12) . .
C45 C44 C47 C48 80.5(10) . .
C43 C44 C47 C48 -97.9(9) . .
C45 C44 C47 C49 -36.5(11) . .
C43 C44 C47 C49 145.1(8) . .
C19 C20 C51 C56 -178.3(8) . .
C1 C20 C51 C56 2.7(13) . .
C19 C20 C51 C52 2.0(8) . .
C1 C20 C51 C52 -177.0(7) . .
C56 C51 C52 C53 -0.2(10) . .
C20 C51 C52 C53 179.5(6) . .
C56 C51 C52 C18 179.6(6) . .
C20 C51 C52 C18 -0.7(8) . .
C17 C18 C52 C53 1.0(19) . .
C19 C18 C52 C53 179.0(8) . .
C17 C18 C52 C51 -178.8(12) . .
C19 C18 C52 C51 -0.8(8) . .
C51 C52 C53 C54 0.5(11) . .
C18 C52 C53 C54 -179.2(7) . .
C52 C53 C54 C55 -1.7(11) . .
C52 C53 C54 C57 -175.3(7) . .
C53 C54 C55 C56 2.6(11) . .
C57 C54 C55 C56 176.1(7) . .
C52 C51 C56 C55 1.0(10) . .
C20 C51 C56 C55 -178.6(7) . .
C54 C55 C56 C51 -2.3(11) . .
C55 C54 C57 C59 -83.2(10) . .
C53 C54 C57 C59 90.2(9) . .
C55 C54 C57 C58 154.0(8) . .
C53 C54 C57 C58 -32.6(10) . .
C55 C54 C57 C60 35.7(10) . .
C53 C54 C57 C60 -150.9(7) . .
C64 N5 C61 C80 -179.2(6) . .
C64 N5 C61 C62 1.0(8) . .
N5 C61 C62 C63 -1.2(8) . .
C80 C61 C62 C63 179.0(8) . .
C61 C62 C63 C64 1.0(8) . .
C61 N5 C64 C65 177.9(6) . .
C61 N5 C64 C63 -0.4(8) . .
C62 C63 C64 N5 -0.4(8) . .
C62 C63 C64 C65 -178.3(8) . .
N5 C64 C65 C66 -0.4(11) . .
C63 C64 C65 C66 177.3(7) . .
N5 C64 C65 C81 -174.5(7) . .
C63 C64 C65 C81 3.1(14) . .
C69 N6 C66 C65 -177.3(8) . .
C69 N6 C66 C67 -1.8(8) . .
C64 C65 C66 N6 1.3(13) . .
C81 C65 C66 N6 176.8(8) . .
C64 C65 C66 C67 -174.3(6) . .
C81 C65 C66 C67 1.2(8) . .
N6 C66 C67 C68 2.0(8) . .
C65 C66 C67 C68 178.6(6) . .
N6 C66 C67 C82 -176.5(6) . .
C65 C66 C67 C82 0.1(8) . .
C82 C67 C68 C69 175.9(12) . .
C66 C67 C68 C69 -1.1(7) . .
C82 C67 C68 C92 -6(2) . .
C66 C67 C68 C92 176.9(11) . .
C66 N6 C69 C70 178.5(8) . .
C66 N6 C69 C68 1.1(8) . .
C67 C68 C69 N6 0.1(8) . .
C92 C68 C69 N6 -178.9(6) . .
C67 C68 C69 C70 -177.9(6) . .
C92 C68 C69 C70 3.1(8) . .
N6 C69 C70 C71 -3.1(12) . .
C68 C69 C70 C71 174.5(6) . .
N6 C69 C70 C91 179.1(7) . .
C68 C69 C70 C91 -3.4(8) . .
C74 N7 C71 C70 -178.2(6) . .
C74 N7 C71 C72 0.8(7) . .
C69 C70 C71 N7 0.3(10) . .
C91 C70 C71 N7 177.5(6) . .
C69 C70 C71 C72 -178.4(8) . .
C91 C70 C71 C72 -1.2(14) . .
N7 C71 C72 C73 -1.1(8) . .
C70 C71 C72 C73 177.8(8) . .
C71 C72 C73 C74 0.9(8) . .
C71 N7 C74 C75 178.3(6) . .
C71 N7 C74 C73 -0.3(8) . .
C72 C73 C74 N7 -0.4(8) . .
C72 C73 C74 C75 -178.6(8) . .
N7 C74 C75 C76 2.4(10) . .
C73 C74 C75 C76 -179.5(8) . .
N7 C74 C75 C101 -174.9(7) . .
C73 C74 C75 C101 3.3(14) . .
C79 N8 C76 C75 -177.2(8) . .
C79 N8 C76 C77 0.2(7) . .
C74 C75 C76 N8 -0.4(13) . .
C101 C75 C76 N8 177.4(7) . .
C74 C75 C76 C77 -177.8(6) . .
C101 C75 C76 C77 0.0(8) . .
N8 C76 C77 C78 -0.9(8) . .
C75 C76 C77 C78 177.1(6) . .
N8 C76 C77 C102 -177.0(6) . .
C75 C76 C77 C102 1.0(8) . .
C76 C77 C78 C79 1.1(7) . .
C102 C77 C78 C79 173.9(11) . .
C76 C77 C78 C112 -177.9(11) . .
C102 C77 C78 C112 -5(2) . .
C76 N8 C79 C80 174.5(7) . .
C76 N8 C79 C78 0.6(7) . .
C77 C78 C79 N8 -1.2(8) . .
C112 C78 C79 N8 178.3(6) . .
C77 C78 C79 C80 -176.4(6) . .
C112 C78 C79 C80 3.1(8) . .
N5 C61 C80 C79 0.9(11) . .
C62 C61 C80 C79 -179.4(8) . .
N5 C61 C80 C111 177.6(6) . .
C62 C61 C80 C111 -2.6(14) . .
N8 C79 C80 C61 -0.2(12) . .
C78 C79 C80 C61 173.9(7) . .
N8 C79 C80 C111 -177.7(7) . .
C78 C79 C80 C111 -3.6(8) . .
C66 C65 C81 C86 -179.4(8) . .
C64 C65 C81 C86 -4.6(14) . .
C66 C65 C81 C82 -2.2(8) . .
C64 C65 C81 C82 172.7(7) . .
C86 C81 C82 C83 4.7(11) . .
C65 C81 C82 C83 -173.0(6) . .
C86 C81 C82 C67 180.0(6) . .
C65 C81 C82 C67 2.3(8) . .
C68 C67 C82 C83 -3.8(19) . .
C66 C67 C82 C83 173.3(7) . .
C68 C67 C82 C81 -178.5(12) . .
C66 C67 C82 C81 -1.4(8) . .
C81 C82 C83 C84 -0.8(11) . .
C67 C82 C83 C84 -174.9(7) . .
C82 C83 C84 C85 -5.6(11) . .
C82 C83 C84 C87 174.8(7) . .
C83 C84 C85 C86 8.0(11) . .
C87 C84 C85 C86 -172.4(7) . .
C82 C81 C86 C85 -2.3(11) . .
C65 C81 C86 C85 174.7(7) . .
C84 C85 C86 C81 -4.1(12) . .
C85 C84 C87 C90 103.9(9) . .
C83 C84 C87 C90 -76.4(9) . .
C85 C84 C87 C89 -137.5(8) . .
C83 C84 C87 C89 42.2(10) . .
C85 C84 C87 C88 -13.5(11) . .
C83 C84 C87 C88 166.1(7) . .
C71 C70 C91 C96 3.3(13) . .
C69 C70 C91 C96 -179.1(7) . .
C71 C70 C91 C92 -175.2(7) . .
C69 C70 C91 C92 2.4(8) . .
C96 C91 C92 C93 1.9(11) . .
C70 C91 C92 C93 -179.4(6) . .
C96 C91 C92 C68 -179.2(6) . .
C70 C91 C92 C68 -0.6(8) . .
C67 C68 C92 C93 -0.8(18) . .
C69 C68 C92 C93 177.2(8) . .
C67 C68 C92 C91 -179.5(11) . .
C69 C68 C92 C91 -1.5(8) . .
C91 C92 C93 C94 0.9(11) . .
C68 C92 C93 C94 -177.6(7) . .
C92 C93 C94 C95 -3.4(11) . .
C92 C93 C94 C97 -178.6(7) . .
C93 C94 C95 C96 3.1(12) . .
C97 C94 C95 C96 178.3(7) . .
C92 C91 C96 C95 -2.2(10) . .
C70 C91 C96 C95 179.5(7) . .
C94 C95 C96 C91 -0.3(11) . .
C95 C94 C97 C98 133.4(9) . .
C93 C94 C97 C98 -51.4(11) . .
C95 C94 C97 C100 5.2(14) . .
C93 C94 C97 C100 -179.7(10) . .
C95 C94 C97 C99 -109.5(9) . .
C93 C94 C97 C99 65.6(11) . .
C76 C75 C101 C106 -173.6(8) . .
C74 C75 C101 C106 4.1(13) . .
C76 C75 C101 C102 -1.0(8) . .
C74 C75 C101 C102 176.6(7) . .
C78 C77 C102 C103 1.5(18) . .
C76 C77 C102 C103 174.3(8) . .
C78 C77 C102 C101 -174.4(11) . .
C76 C77 C102 C101 -1.6(8) . .
C106 C101 C102 C103 -1.2(10) . .
C75 C101 C102 C103 -175.0(6) . .
C106 C101 C102 C77 175.4(6) . .
C75 C101 C102 C77 1.6(8) . .
C77 C102 C103 C104 -172.8(8) . .
C101 C102 C103 C104 2.7(11) . .
C102 C103 C104 C105 -3.4(11) . .
C102 C103 C104 C107 174.7(7) . .
C103 C104 C105 C106 2.8(11) . .
C107 C104 C105 C106 -175.3(7) . .
C102 C101 C106 C105 0.7(11) . .
C75 C101 C106 C105 172.5(7) . .
C104 C105 C106 C101 -1.5(12) . .
C103 C104 C107 C109 176.5(8) . .
C105 C104 C107 C109 -5.5(12) . .
C103 C104 C107 C108 -61.0(10) . .
C105 C104 C107 C108 117.0(9) . .
C103 C104 C107 C110 55.9(10) . .
C105 C104 C107 C110 -126.1(8) . .
C61 C80 C111 C116 0.7(13) . .
C79 C80 C111 C116 178.0(7) . .
C61 C80 C111 C112 -174.4(7) . .
C79 C80 C111 C112 2.8(7) . .
C116 C111 C112 C113 2.0(10) . .
C80 C111 C112 C113 177.8(6) . .
C116 C111 C112 C78 -176.8(6) . .
C80 C111 C112 C78 -1.0(7) . .
C77 C78 C112 C113 -0.9(17) . .
C79 C78 C112 C113 -179.8(7) . .
C77 C78 C112 C111 177.8(11) . .
C79 C78 C112 C111 -1.1(7) . .
C111 C112 C113 C114 0.9(11) . .
C78 C112 C113 C114 179.5(7) . .
C112 C113 C114 C115 -2.3(10) . .
C112 C113 C114 C117 -179.5(7) . .
C113 C114 C115 C116 0.9(11) . .
C117 C114 C115 C116 178.3(7) . .
C112 C111 C116 C115 -3.3(10) . .
C80 C111 C116 C115 -178.1(7) . .
C114 C115 C116 C111 1.9(11) . .
C113 C114 C117 C119 -3.5(10) . .
C115 C114 C117 C119 179.4(7) . .
C113 C114 C117 C118 117.7(8) . .
C115 C114 C117 C118 -59.5(9) . .
C113 C114 C117 C120 -124.1(7) . .
C115 C114 C117 C120 58.7(9) . .
C124 N9 C121 C140 179.2(6) . .
C124 N9 C121 C122 1.2(8) . .
N9 C121 C122 C123 -1.3(8) . .
C140 C121 C122 C123 -178.9(8) . .
C121 C122 C123 C124 0.9(8) . .
C121 N9 C124 C125 178.6(6) . .
C121 N9 C124 C123 -0.7(8) . .
C122 C123 C124 N9 -0.2(8) . .
C122 C123 C124 C125 -179.4(8) . .
N9 C124 C125 C126 -1.0(10) . .
C123 C124 C125 C126 178.0(7) . .
N9 C124 C125 C141 177.3(6) . .
C123 C124 C125 C141 -3.6(13) . .
C129 N10 C126 C125 -177.1(8) . .
C129 N10 C126 C127 0.8(7) . .
C124 C125 C126 N10 -1.2(12) . .
C141 C125 C126 N10 -179.9(7) . .
C124 C125 C126 C127 -179.1(6) . .
C141 C125 C126 C127 2.2(8) . .
N10 C126 C127 C128 -2.3(8) . .
C125 C126 C127 C128 176.1(6) . .
N10 C126 C127 C142 178.1(5) . .
C125 C126 C127 C142 -3.4(8) . .
C126 C127 C128 C152 -172.3(11) . .
C142 C127 C128 C152 7(2) . .
C126 C127 C128 C129 2.6(7) . .
C142 C127 C128 C129 -178.2(11) . .
C126 N10 C129 C130 177.3(8) . .
C126 N10 C129 C128 1.0(7) . .
C127 C128 C129 N10 -2.4(8) . .
C152 C128 C129 N10 174.9(6) . .
C127 C128 C129 C130 -179.7(6) . .
C152 C128 C129 C130 -2.4(8) . .
N10 C129 C130 C131 1.6(12) . .
C128 C129 C130 C131 178.0(6) . .
N10 C129 C130 C151 -176.4(7) . .
C128 C129 C130 C151 0.0(8) . .
C134 N11 C131 C132 1.2(7) . .
C134 N11 C131 C130 -178.6(6) . .
C129 C130 C131 N11 1.8(10) . .
C151 C130 C131 N11 179.3(6) . .
C129 C130 C131 C132 -177.8(7) . .
C151 C130 C131 C132 -0.4(13) . .
N11 C131 C132 C133 -0.3(8) . .
C130 C131 C132 C133 179.4(7) . .
C131 C132 C133 C134 -0.7(8) . .
C131 N11 C134 C133 -1.6(7) . .
C131 N11 C134 C135 179.1(6) . .
C132 C133 C134 N11 1.4(8) . .
C132 C133 C134 C135 -179.5(8) . .
N11 C134 C135 C136 -2.4(10) . .
C133 C134 C135 C136 178.5(7) . .
N11 C134 C135 C162 -177.0(6) . .
C133 C134 C135 C162 3.9(13) . .
C139 N12 C136 C135 -176.3(7) . .
C139 N12 C136 C137 1.1(7) . .
C134 C135 C136 N12 1.4(12) . .
C162 C135 C136 N12 177.1(7) . .
C134 C135 C136 C137 -176.2(6) . .
C162 C135 C136 C137 -0.4(7) . .
N12 C136 C137 C138 -1.7(8) . .
C135 C136 C137 C138 176.3(6) . .
N12 C136 C137 C161 -176.7(6) . .
C135 C136 C137 C161 1.4(8) . .
C136 C137 C138 C139 1.4(7) . .
C161 C137 C138 C139 172.2(10) . .
C136 C137 C138 C172 -179.6(10) . .
C161 C137 C138 C172 -9(2) . .
C136 N12 C139 C140 176.1(8) . .
C136 N12 C139 C138 -0.2(7) . .
C137 C138 C139 N12 -0.8(8) . .
C172 C138 C139 N12 179.7(6) . .
C137 C138 C139 C140 -178.0(6) . .
C172 C138 C139 C140 2.5(8) . .
N9 C121 C140 C139 2.0(10) . .
C122 C121 C140 C139 179.3(7) . .
N9 C121 C140 C171 177.3(7) . .
C122 C121 C140 C171 -5.4(14) . .
N12 C139 C140 C121 -0.9(12) . .
C138 C139 C140 C121 175.4(6) . .
N12 C139 C140 C171 -177.4(7) . .
C138 C139 C140 C171 -1.0(8) . .
C126 C125 C141 C146 177.1(7) . .
C124 C125 C141 C146 -1.4(13) . .
C126 C125 C141 C142 0.0(8) . .
C124 C125 C141 C142 -178.5(7) . .
C146 C141 C142 C143 -4.2(10) . .
C125 C141 C142 C143 173.3(6) . .
C146 C141 C142 C127 -179.6(6) . .
C125 C141 C142 C127 -2.1(8) . .
C128 C127 C142 C143 9.2(18) . .
C126 C127 C142 C143 -171.6(7) . .
C128 C127 C142 C141 -175.9(11) . .
C126 C127 C142 C141 3.3(7) . .
C141 C142 C143 C144 2.6(11) . .
C127 C142 C143 C144 176.8(7) . .
C142 C143 C144 C145 0.5(10) . .
C142 C143 C144 C147 -178.9(7) . .
C143 C144 C145 C146 -2.0(11) . .
C147 C144 C145 C146 177.4(7) . .
C142 C141 C146 C145 2.6(10) . .
C125 C141 C146 C145 -174.3(7) . .
C144 C145 C146 C141 0.4(11) . .
C145 C144 C147 C148 67.0(10) . .
C143 C144 C147 C148 -113.6(8) . .
C145 C144 C147 C149 -168.6(7) . .
C143 C144 C147 C149 10.8(11) . .
C145 C144 C147 C150 -50.5(10) . .
C143 C144 C147 C150 128.9(8) . .
C129 C130 C151 C156 179.2(7) . .
C131 C130 C151 C156 1.5(13) . .
C129 C130 C151 C152 2.4(8) . .
C131 C130 C151 C152 -175.3(7) . .
C156 C151 C152 C153 -2.5(10) . .
C130 C151 C152 C153 174.9(6) . .
C156 C151 C152 C128 178.7(6) . .
C130 C151 C152 C128 -3.9(8) . .
C127 C128 C152 C153 0.1(18) . .
C129 C128 C152 C153 -174.8(8) . .
C127 C128 C152 C151 178.7(11) . .
C129 C128 C152 C151 3.8(7) . .
C151 C152 C153 C154 -1.1(11) . .
C128 C152 C153 C154 177.4(7) . .
C152 C153 C154 C155 4.7(10) . .
C152 C153 C154 C157 -173.5(7) . .
C153 C154 C155 C156 -4.9(11) . .
C157 C154 C155 C156 173.2(7) . .
C152 C151 C156 C155 2.3(10) . .
C130 C151 C156 C155 -174.3(7) . .
C154 C155 C156 C151 1.4(11) . .
C155 C154 C157 C160 7.9(10) . .
C153 C154 C157 C160 -174.1(7) . .
C155 C154 C157 C158 129.2(7) . .
C153 C154 C157 C158 -52.7(9) . .
C155 C154 C157 C159 -111.6(8) . .
C153 C154 C157 C159 66.4(9) . .
C138 C137 C161 C166 3.6(17) . .
C136 C137 C161 C166 174.4(7) . .
C138 C137 C161 C162 -172.6(10) . .
C136 C137 C161 C162 -1.8(7) . .
C166 C161 C162 C163 1.2(10) . .
C137 C161 C162 C163 177.9(6) . .
C166 C161 C162 C135 -175.1(6) . .
C137 C161 C162 C135 1.6(7) . .
C136 C135 C162 C163 -176.3(7) . .
C134 C135 C162 C163 -1.0(13) . .
C136 C135 C162 C161 -0.7(7) . .
C134 C135 C162 C161 174.6(7) . .
C161 C162 C163 C164 -0.5(10) . .
C135 C162 C163 C164 174.7(7) . .
C162 C163 C164 C165 -0.8(11) . .
C163 C164 C165 C166 1.2(11) . .
C163 C164 C165 C167 -177.1(7) . .
C162 C161 C166 C165 -0.7(11) . .
C137 C161 C166 C165 -176.5(7) . .
C164 C165 C166 C161 -0.5(11) . .
C167 C165 C166 C161 177.9(7) . .
C164 C165 C167 C169 -12.7(12) . .
C166 C165 C167 C169 169.0(9) . .
C164 C165 C167 C170 -134.7(9) . .
C166 C165 C167 C170 47.0(10) . .
C164 C165 C167 C168 111.2(9) . .
C166 C165 C167 C168 -67.1(10) . .
C121 C140 C171 C176 1.0(13) . .
C139 C140 C171 C176 176.9(7) . .
C121 C140 C171 C172 -176.7(7) . .
C139 C140 C171 C172 -0.8(8) . .
C176 C171 C172 C173 1.8(10) . .
C140 C171 C172 C173 179.9(7) . .
C176 C171 C172 C138 -175.7(6) . .
C140 C171 C172 C138 2.3(8) . .
C137 C138 C172 C173 1.0(18) . .
C139 C138 C172 C173 -180.0(8) . .
C137 C138 C172 C171 178.1(10) . .
C139 C138 C172 C171 -2.9(7) . .
C171 C172 C173 C174 0.3(11) . .
C138 C172 C173 C174 177.0(7) . .
C172 C173 C174 C175 -3.0(11) . .
C172 C173 C174 C177 176.2(7) . .
C173 C174 C175 C176 3.8(11) . .
C177 C174 C175 C176 -175.4(7) . .
C172 C171 C176 C175 -1.0(10) . .
C140 C171 C176 C175 -178.6(7) . .
C174 C175 C176 C171 -2.0(11) . .
C175 C174 C177 C180 -0.9(12) . .
C173 C174 C177 C180 179.9(8) . .
C175 C174 C177 C179 122.8(8) . .
C173 C174 C177 C179 -56.3(10) . .
C175 C174 C177 C178 -120.1(8) . .
C173 C174 C177 C178 60.7(10) . .
C184 N13 C181 C190 -178.3(6) . 3_666
C184 N13 C181 C182 1.1(7) . .
N13 C181 C182 C183 -0.6(8) . .
C190 C181 C182 C183 178.7(8) 3_666 .
C181 C182 C183 C184 0.0(8) . .
C181 N13 C184 C185 -179.1(6) . .
C181 N13 C184 C183 -1.1(7) . .
C182 C183 C184 N13 0.7(8) . .
C182 C183 C184 C185 178.1(8) . .
N13 C184 C185 C186 1.6(10) . .
C183 C184 C185 C186 -175.6(7) . .
N13 C184 C185 C191 -177.2(6) . .
C183 C184 C185 C191 5.6(13) . .
C189 N14 C186 C185 -175.9(8) . .
C189 N14 C186 C187 0.4(7) . .
C184 C185 C186 N14 -2.1(13) . .
C191 C185 C186 N14 176.9(7) . .
C184 C185 C186 C187 -178.5(6) . .
C191 C185 C186 C187 0.5(8) . .
N14 C186 C187 C188 -0.2(8) . .
C185 C186 C187 C188 177.1(6) . .
N14 C186 C187 C192 -178.8(6) . .
C185 C186 C187 C192 -1.5(8) . .
C192 C187 C188 C202 4(2) . .
C186 C187 C188 C202 -173.8(10) . .
C192 C187 C188 C189 177.4(10) . .
C186 C187 C188 C189 -0.2(7) . .
C186 N14 C189 C190 179.6(8) . .
C186 N14 C189 C188 -0.5(7) . .
C187 C188 C189 N14 0.4(8) . .
C202 C188 C189 N14 176.8(6) . .
C187 C188 C189 C190 -179.6(6) . .
C202 C188 C189 C190 -3.3(8) . .
N14 C189 C190 C181 -2.3(12) . 3_666
C188 C189 C190 C181 177.8(6) . 3_666
N14 C189 C190 C201 -177.0(7) . .
C188 C189 C190 C201 3.1(7) . .
C186 C185 C191 C196 -176.5(8) . .
C184 C185 C191 C196 2.5(13) . .
C186 C185 C191 C192 0.7(8) . .
C184 C185 C191 C192 179.7(7) . .
C196 C191 C192 C193 -3.4(10) . .
C185 C191 C192 C193 178.8(6) . .
C196 C191 C192 C187 176.1(6) . .
C185 C191 C192 C187 -1.6(8) . .
C188 C187 C192 C193 3.9(17) . .
C186 C187 C192 C193 -178.6(7) . .
C188 C187 C192 C191 -175.6(10) . .
C186 C187 C192 C191 1.9(7) . .
C191 C192 C193 C194 2.0(11) . .
C187 C192 C193 C194 -177.4(7) . .
C192 C193 C194 C195 0.8(11) . .
C192 C193 C194 C197 -176.8(7) . .
C193 C194 C195 C196 -2.0(11) . .
C197 C194 C195 C196 175.4(7) . .
C194 C195 C196 C191 0.4(11) . .
C192 C191 C196 C195 2.2(10) . .
C185 C191 C196 C195 179.2(7) . .
C195 C194 C197 C199 -110.1(9) . .
C193 C194 C197 C199 67.3(9) . .
C195 C194 C197 C198 127.0(8) . .
C193 C194 C197 C198 -55.6(10) . .
C195 C194 C197 C200 7.6(11) . .
C193 C194 C197 C200 -175.0(8) . .
C189 C190 C201 C206 176.5(7) . .
C181 C190 C201 C206 2.5(13) 3_666 .
C189 C190 C201 C202 -1.9(7) . .
C181 C190 C201 C202 -175.9(7) 3_666 .
C206 C201 C202 C203 -1.4(10) . .
C190 C201 C202 C203 177.3(6) . .
C206 C201 C202 C188 -178.7(6) . .
C190 C201 C202 C188 -0.1(7) . .
C187 C188 C202 C203 -1.5(16) . .
C189 C188 C202 C203 -175.0(7) . .
C187 C188 C202 C201 175.5(10) . .
C189 C188 C202 C201 2.0(7) . .
C201 C202 C203 C204 0.0(11) . .
C188 C202 C203 C204 176.6(7) . .
C202 C203 C204 C205 2.2(10) . .
C202 C203 C204 C207 -176.7(7) . .
C203 C204 C205 C206 -3.3(11) . .
C207 C204 C205 C206 175.6(7) . .
C202 C201 C206 C205 0.4(10) . .
C190 C201 C206 C205 -178.0(7) . .
C204 C205 C206 C201 2.1(11) . .
C203 C204 C207 C210 -128.7(8) . .
C205 C204 C207 C210 52.5(10) . .
C203 C204 C207 C209 111.6(8) . .
C205 C204 C207 C209 -67.2(10) . .
C203 C204 C207 C208 -3.0(11) . .
C205 C204 C207 C208 178.1(8) . .

loop_
_platon_squeeze_void_nr
_platon_squeeze_void_average_x
_platon_squeeze_void_average_y
_platon_squeeze_void_average_z
_platon_squeeze_void_volume
_platon_squeeze_void_count_electrons
_platon_squeeze_void_content
1 0.493 -0.050 0.227 231 29 ' '
2 0.000 0.000 0.500 1504 463 ' '
3 0.509 0.050 0.774 229 29 ' '
4 0.858 0.106 0.204 79 5 ' '
5 0.702 0.104 0.218 7 1 ' '
6 0.500 0.500 0.000 1505 463 ' '
7 0.009 0.450 0.274 230 29 ' '
8 0.358 0.394 0.704 79 5 ' '
9 0.202 0.396 0.718 7 1 ' '
10 0.991 0.550 0.726 229 29 ' '
11 0.642 0.606 0.296 78 4 ' '
12 0.798 0.604 0.282 7 0 ' '
13 0.142 0.894 0.796 78 4 ' '
14 0.298 0.896 0.782 7 0 ' '

loop_
_cod_changelog_entry_id
_cod_changelog_entry_author
_cod_changelog_entry_date
_cod_changelog_entry_text
1 'Vaitkus, Antanas' 2022-05-07T06:36:00+03:00
;
 Replaced the '&#x009D;' sequence with a backslash symbol ('\')
 in the value of the '_refine_ls_weighting_details' data item.
;
